data_4127662
loop_
_publ_author_name
'Oki, Kosuke'
'Takase, Masayoshi'
'Mori, Shigeki'
'Uno, Hidemitsu'

_publ_section_title
;
 Synthesis and Isolation of Antiaromatic Expanded Azacoronene via
 Intramolecular Vilsmeier-Type Reaction.
;
_journal_issue 41
_journal_name_full 'Journal of the American Chemical Society'
_journal_page_first 16255
_journal_page_last 16259
_journal_paper_doi 10.1021/jacs.9b09260
_journal_volume 141
_journal_year 2019
_chemical_formula_moiety 'C61 H65 N6, C7 H8 O, 3(F6 Sb), C H Cl3 '
_chemical_formula_sum 'C69 H74 Cl3 F18 N6 O Sb3'
_chemical_formula_weight 1816.96
_space_group_crystal_system monoclinic
_space_group_IT_number 14
_space_group_name_Hall '-P 2yn'
_space_group_name_H-M_alt 'P 1 21/n 1'
_symmetry_space_group_name_Hall '-P 2yn'
_symmetry_space_group_name_H-M 'P 1 21/n 1'
_atom_sites_solution_hydrogens geom
_atom_sites_solution_primary direct
_atom_sites_solution_secondary difmap
_cell_angle_alpha 90.0000
_cell_angle_beta 115.041(3)
_cell_angle_gamma 90.0000
_cell_formula_units_Z 8
_cell_length_a 31.6033(8)
_cell_length_b 15.2402(2)
_cell_length_c 32.1689(7)
_cell_measurement_reflns_used 57593
_cell_measurement_temperature 100
_cell_measurement_theta_max 30.60
_cell_measurement_theta_min 1.51
_cell_volume 14037.5(6)
_computing_cell_refinement 'CrysAlisPro 1.171.39.46 (Rigaku OD, 2018)'
_computing_data_collection 'CrystalClear (Rigaku Inc., 2008)'
_computing_data_reduction 'CrysAlisPro 1.171.39.46 (Rigaku OD, 2018)'
_computing_molecular_graphics 'CrystalStructure 4.3.2 (Rigaku, 2019)'
_computing_publication_material 'CrystalStructure 4.3.2 (Rigaku, 2019)'
_computing_structure_refinement 'SHELXL Version 2018/3 (Sheldrick, 2008)'
_computing_structure_solution 'SHELXT Version 2014/5 (Sheldrick, 2014)'
_diffrn_ambient_temperature 100
_diffrn_detector_area_resol_mean 7.111
_diffrn_measured_fraction_theta_full 1.000
_diffrn_measured_fraction_theta_max 1.000
_diffrn_measurement_device_type 'Rigaku Varimax with Saturn'
_diffrn_measurement_method '\w scans'
_diffrn_radiation_type 'Mo K\a'
_diffrn_radiation_wavelength 0.71073
_diffrn_reflns_av_R_equivalents 0.0995
_diffrn_reflns_av_unetI/netI 0.0663
_diffrn_reflns_Laue_measured_fraction_full 1.000
_diffrn_reflns_Laue_measured_fraction_max 1.000
_diffrn_reflns_limit_h_max 41
_diffrn_reflns_limit_h_min -41
_diffrn_reflns_limit_k_max 19
_diffrn_reflns_limit_k_min -19
_diffrn_reflns_limit_l_max 41
_diffrn_reflns_limit_l_min -41
_diffrn_reflns_number 193052
_diffrn_reflns_point_group_measured_fraction_full 1.000
_diffrn_reflns_point_group_measured_fraction_max 1.000
_diffrn_reflns_theta_full 25.242
_diffrn_reflns_theta_max 27.500
_diffrn_reflns_theta_min 1.508
_diffrn_standards_number 0
_exptl_absorpt_coefficient_mu 1.355
_exptl_absorpt_correction_T_max 0.947
_exptl_absorpt_correction_T_min 0.571
_exptl_absorpt_correction_type multi-scan
_exptl_absorpt_process_details
;
CrysAlisPro 1.171.39.46 (Rigaku Oxford Diffraction, 2018)
Empirical absorption correction using spherical harmonics,
 implemented in SCALE3 ABSPACK scaling algorithm.
;
_exptl_crystal_colour violet
_exptl_crystal_density_diffrn 1.719
_exptl_crystal_density_method 'not measured'
_exptl_crystal_description needle
_exptl_crystal_F_000 7232.00
_exptl_crystal_size_max 0.200
_exptl_crystal_size_mid 0.050
_exptl_crystal_size_min 0.040
_refine_diff_density_max 2.32
_refine_diff_density_min -1.87
_refine_ls_extinction_method none
_refine_ls_goodness_of_fit_ref 1.024
_refine_ls_hydrogen_treatment constr
_refine_ls_number_parameters 2075
_refine_ls_number_reflns 32256
_refine_ls_number_restraints 1123
_refine_ls_R_factor_all 0.1054
_refine_ls_R_factor_gt 0.0647
_refine_ls_shift/su_max 0.002
_refine_ls_structure_factor_coef Fsqd
_refine_ls_weighting_details 'w = 1/[\s^2^(Fo^2^)+(0.0526P)^2^+64.0611P] where P=(Fo^2^+2Fc^2^)/3'
_refine_ls_weighting_scheme calc
_refine_ls_wR_factor_gt 0.1329
_refine_ls_wR_factor_ref 0.1505
_reflns_Friedel_coverage 0.000
_reflns_number_gt 21938
_reflns_number_total 32256
_reflns_threshold_expression F^2^>2.0\s(F^2^)
_cod_data_source_file ja9b09260_si_003.cif
_cod_data_source_block xcalibur
_cod_database_code 4127662

loop_
_space_group_symop_id
_space_group_symop_operation_xyz
1 +X,+Y,+Z
2 1/2-X,1/2+Y,1/2-Z
3 -X,-Y,-Z
4 -1/2+X,-1/2-Y,-1/2+Z

loop_
_atom_site_label
_atom_site_type_symbol
_atom_site_fract_x
_atom_site_fract_y
_atom_site_fract_z
_atom_site_U_iso_or_equiv
_atom_site_adp_type
_atom_site_occupancy
_atom_site_site_symmetry_order
_atom_site_calc_flag
_atom_site_refinement_flags_posn
_atom_site_refinement_flags_adp
_atom_site_refinement_flags_occupancy
_atom_site_disorder_assembly
_atom_site_disorder_group
O1 O 0.6533(3) 0.1147(8) 0.1329(4) 0.077(3) Uani 0.730(8) 1 d D U P A 1
C123 C 0.6984(3) 0.1157(6) 0.1384(4) 0.057(3) Uani 0.730(8) 1 d D U P A 1
C124 C 0.7034(4) 0.1160(8) 0.0979(4) 0.067(3) Uani 0.730(8) 1 d D U P A 1
H124 H 0.676488 0.115419 0.069415 0.080 Uiso 0.730(8) 1 calc R U P A 1
C125 C 0.7469(5) 0.1172(9) 0.0983(4) 0.068(4) Uani 0.730(8) 1 d D U P A 1
H125 H 0.750283 0.118425 0.070302 0.082 Uiso 0.730(8) 1 calc R U P A 1
C126 C 0.7864(4) 0.1165(7) 0.1404(4) 0.068(3) Uani 0.730(8) 1 d D U P A 1
H126 H 0.816858 0.116488 0.141394 0.081 Uiso 0.730(8) 1 calc R U P A 1
C127 C 0.7804(4) 0.1158(9) 0.1798(5) 0.067(3) Uani 0.730(8) 1 d D U P A 1
H127 H 0.807432 0.116039 0.208134 0.080 Uiso 0.730(8) 1 calc R U P A 1
C128 C 0.7374(4) 0.1148(7) 0.1809(4) 0.058(3) Uani 0.730(8) 1 d D U P A 1
H128 H 0.734332 0.113568 0.209069 0.070 Uiso 0.730(8) 1 calc R U P A 1
C129 C 0.6469(5) 0.1106(8) 0.1736(5) 0.081(4) Uani 0.730(8) 1 d D U P A 1
H12A H 0.662096 0.057890 0.190895 0.122 Uiso 0.730(8) 1 calc R U P A 1
H12B H 0.613392 0.108464 0.166000 0.122 Uiso 0.730(8) 1 calc R U P A 1
H12C H 0.660640 0.162776 0.192297 0.122 Uiso 0.730(8) 1 calc R U P A 1
O10 O 0.7665(9) 0.1059(17) 0.1058(8) 0.069(5) Uani 0.270(8) 1 d D U P A 2
C223 C 0.7394(8) 0.1069(11) 0.1301(8) 0.062(4) Uani 0.270(8) 1 d D U P A 2
C224 C 0.7650(9) 0.106(2) 0.1774(9) 0.064(5) Uani 0.270(8) 1 d D U P A 2
H224 H 0.798123 0.104787 0.190529 0.076 Uiso 0.270(8) 1 calc R U P A 2
C225 C 0.7412(9) 0.108(2) 0.2052(9) 0.060(5) Uani 0.270(8) 1 d D U P A 2
H225 H 0.758471 0.108040 0.237591 0.073 Uiso 0.270(8) 1 calc R U P A 2
C226 C 0.6931(9) 0.1099(18) 0.1865(9) 0.067(5) Uani 0.270(8) 1 d D U P A 2
H226 H 0.677178 0.112966 0.205818 0.081 Uiso 0.270(8) 1 calc R U P A 2
C227 C 0.6683(10) 0.107(3) 0.1395(10) 0.065(6) Uani 0.270(8) 1 d D U P A 2
H227 H 0.635263 0.101763 0.126414 0.077 Uiso 0.270(8) 1 calc R U P A 2
C228 C 0.6909(9) 0.112(3) 0.1112(10) 0.064(5) Uani 0.270(8) 1 d D U P A 2
H228 H 0.673577 0.119056 0.079030 0.077 Uiso 0.270(8) 1 calc R U P A 2
C229 C 0.7429(12) 0.100(2) 0.0566(9) 0.073(9) Uani 0.270(8) 1 d D U P A 2
H22A H 0.727625 0.042870 0.047846 0.110 Uiso 0.270(8) 1 calc R U P A 2
H22B H 0.765643 0.107023 0.043504 0.110 Uiso 0.270(8) 1 calc R U P A 2
H22C H 0.719406 0.146730 0.044948 0.110 Uiso 0.270(8) 1 calc R U P A 2
C38 C 0.5169(4) 0.2266(8) 0.1194(4) 0.037(3) Uani 0.656(13) 1 d D U P B 3
H38A H 0.515308 0.174045 0.136757 0.045 Uiso 0.656(13) 1 calc R U P B 3
H38B H 0.527003 0.207048 0.095639 0.045 Uiso 0.656(13) 1 calc R U P B 3
C39 C 0.4678(3) 0.2667(8) 0.0955(4) 0.056(3) Uani 0.656(13) 1 d D U P B 3
H39A H 0.458437 0.290469 0.118687 0.084 Uiso 0.656(13) 1 calc R U P B 3
H39B H 0.445586 0.221255 0.077723 0.084 Uiso 0.656(13) 1 calc R U P B 3
H39C H 0.468079 0.313925 0.074971 0.084 Uiso 0.656(13) 1 calc R U P B 3
C338 C 0.5111(7) 0.2624(14) 0.1093(7) 0.039(4) Uani 0.344(13) 1 d D U P B 4
H33A H 0.509250 0.296193 0.082315 0.046 Uiso 0.344(13) 1 calc R U P B 4
H33B H 0.482083 0.271754 0.113351 0.046 Uiso 0.344(13) 1 calc R U P B 4
C339 C 0.5189(8) 0.1646(13) 0.1038(8) 0.060(6) Uani 0.344(13) 1 d D U P B 4
H33C H 0.547639 0.157062 0.099666 0.089 Uiso 0.344(13) 1 calc R U P B 4
H33D H 0.492369 0.141456 0.076959 0.089 Uiso 0.344(13) 1 calc R U P B 4
H33E H 0.521582 0.132871 0.131323 0.089 Uiso 0.344(13) 1 calc R U P B 4
C54 C 0.7561(5) 0.3733(6) 0.4517(4) 0.0365(18) Uani 0.802(11) 1 d D U P C 5
H54A H 0.726759 0.405437 0.445114 0.044 Uiso 0.802(11) 1 calc R U P C 5
H54B H 0.781395 0.400772 0.478668 0.044 Uiso 0.802(11) 1 calc R U P C 5
C55 C 0.7506(3) 0.2760(6) 0.4622(3) 0.052(2) Uani 0.802(11) 1 d D U P C 5
H55A H 0.727511 0.247712 0.434523 0.078 Uiso 0.802(11) 1 calc R U P C 5
H55B H 0.739987 0.272791 0.486725 0.078 Uiso 0.802(11) 1 calc R U P C 5
H55C H 0.780668 0.245996 0.471977 0.078 Uiso 0.802(11) 1 calc R U P C 5
C354 C 0.757(2) 0.352(2) 0.4507(15) 0.040(3) Uiso 0.198(11) 1 d D U P C 6
H35A H 0.781426 0.313753 0.472368 0.048 Uiso 0.198(11) 1 calc R U P C 6
H35B H 0.726366 0.321389 0.439721 0.048 Uiso 0.198(11) 1 calc R U P C 6
C355 C 0.7549(13) 0.441(2) 0.4736(12) 0.046(5) Uiso 0.198(11) 1 d D U P C 6
H35C H 0.780898 0.477836 0.475387 0.070 Uiso 0.198(11) 1 calc R U P C 6
H35D H 0.757397 0.429650 0.504552 0.070 Uiso 0.198(11) 1 calc R U P C 6
H35E H 0.725261 0.470157 0.455295 0.070 Uiso 0.198(11) 1 calc R U P C 6
Sb5 Sb 0.82174(2) 0.70943(3) 0.82318(2) 0.03200(18) Uani 0.947(2) 1 d D U P D 7
F25 F 0.83825(14) 0.7730(2) 0.78192(13) 0.0421(10) Uani 0.947(2) 1 d D U P D 7
F26 F 0.86995(15) 0.6304(3) 0.83219(16) 0.0574(12) Uani 0.947(2) 1 d D U P D 7
F27 F 0.86290(15) 0.7801(3) 0.87158(13) 0.0478(11) Uani 0.947(2) 1 d D U P D 7
F28 F 0.77429(16) 0.7908(3) 0.81319(18) 0.0528(14) Uani 0.947(2) 1 d D U P D 7
F29 F 0.78146(15) 0.6396(2) 0.77410(14) 0.0487(11) Uani 0.947(2) 1 d D U P D 7
F30 F 0.80579(18) 0.6451(3) 0.86362(15) 0.0576(12) Uani 0.947(2) 1 d D U P D 7
Sb50 Sb 0.8114(4) 0.7013(6) 0.8464(6) 0.067(4) Uani 0.053(2) 1 d D U P D 8
F250 F 0.8615(15) 0.764(3) 0.843(2) 0.064(11) Uani 0.053(2) 1 d D U P D 8
F260 F 0.8546(17) 0.626(3) 0.8891(17) 0.081(15) Uani 0.053(2) 1 d D U P D 8
F270 F 0.816(2) 0.778(3) 0.8944(16) 0.082(14) Uani 0.053(2) 1 d D U P D 8
F280 F 0.7699(18) 0.780(3) 0.8044(19) 0.054(15) Uani 0.053(2) 1 d D U P D 8
F290 F 0.808(2) 0.627(3) 0.7988(16) 0.064(11) Uani 0.053(2) 1 d D U P D 8
F300 F 0.7632(15) 0.639(3) 0.852(2) 0.069(13) Uani 0.053(2) 1 d D U P D 8
C32 C 0.6452(3) 0.4393(9) 0.3886(2) 0.028(2) Uani 0.81(3) 1 d D U P E 9
H32A H 0.621868 0.487281 0.379945 0.034 Uiso 0.81(3) 1 calc R U P E 9
H32B H 0.676173 0.464746 0.407801 0.034 Uiso 0.81(3) 1 calc R U P E 9
C33 C 0.6329(3) 0.3698(9) 0.4166(3) 0.036(3) Uani 0.81(3) 1 d D U P E 9
H33F H 0.602309 0.344298 0.397615 0.055 Uiso 0.81(3) 1 calc R U P E 9
H33G H 0.632036 0.397502 0.443732 0.055 Uiso 0.81(3) 1 calc R U P E 9
H33H H 0.656661 0.323485 0.426317 0.055 Uiso 0.81(3) 1 calc R U P E 9
C332 C 0.6402(15) 0.406(3) 0.3898(9) 0.029(7) Uiso 0.19(3) 1 d D U P E 10
H33I H 0.616894 0.452707 0.385927 0.035 Uiso 0.19(3) 1 calc R U P E 10
H33J H 0.670274 0.426341 0.414070 0.035 Uiso 0.19(3) 1 calc R U P E 10
C333 C 0.6251(17) 0.323(4) 0.4080(17) 0.051(11) Uiso 0.19(3) 1 d D U P E 10
H33K H 0.592878 0.307823 0.387233 0.076 Uiso 0.19(3) 1 calc R U P E 10
H33L H 0.627042 0.334723 0.438692 0.076 Uiso 0.19(3) 1 calc R U P E 10
H33M H 0.645828 0.274205 0.409446 0.076 Uiso 0.19(3) 1 calc R U P E 10
C36 C 0.5190(7) 0.2750(9) 0.2095(9) 0.049(3) Uani 0.779(17) 1 d D U P F 11
H36A H 0.491478 0.254601 0.182173 0.059 Uiso 0.779(17) 1 calc R U P F 11
H36B H 0.509069 0.325169 0.222819 0.059 Uiso 0.779(17) 1 calc R U P F 11
C37 C 0.5359(4) 0.2011(7) 0.2446(4) 0.057(3) Uani 0.779(17) 1 d D U P F 11
H37A H 0.544247 0.150110 0.231045 0.086 Uiso 0.779(17) 1 calc R U P F 11
H37B H 0.511034 0.184935 0.253686 0.086 Uiso 0.779(17) 1 calc R U P F 11
H37C H 0.563399 0.220745 0.271634 0.086 Uiso 0.779(17) 1 calc R U P F 11
C336 C 0.521(3) 0.280(3) 0.213(3) 0.050(6) Uani 0.221(17) 1 d D U P F 12
H33N H 0.489952 0.305406 0.193094 0.060 Uiso 0.221(17) 1 calc R U P F 12
H33O H 0.530564 0.302522 0.244295 0.060 Uiso 0.221(17) 1 calc R U P F 12
C337 C 0.5168(14) 0.179(2) 0.2129(15) 0.057(6) Uani 0.221(17) 1 d D U P F 12
H33P H 0.492055 0.159608 0.183747 0.086 Uiso 0.221(17) 1 calc R U P F 12
H33Q H 0.509265 0.161012 0.238229 0.086 Uiso 0.221(17) 1 calc R U P F 12
H33R H 0.546574 0.152886 0.216902 0.086 Uiso 0.221(17) 1 calc R U P F 12
C34 C 0.5575(2) 0.4090(5) 0.2980(2) 0.0298(16) Uani 0.972(11) 1 d D U P G 13
H34A H 0.557491 0.424152 0.327908 0.036 Uiso 0.972(11) 1 calc R U P G 13
H34B H 0.537307 0.356879 0.285770 0.036 Uiso 0.972(11) 1 calc R U P G 13
C35 C 0.5374(2) 0.4855(4) 0.2649(2) 0.0396(17) Uani 0.972(11) 1 d D U P G 13
H35F H 0.556623 0.537801 0.277449 0.059 Uiso 0.972(11) 1 calc R U P G 13
H35G H 0.505375 0.497095 0.260858 0.059 Uiso 0.972(11) 1 calc R U P G 13
H35H H 0.537275 0.470693 0.235235 0.059 Uiso 0.972(11) 1 calc R U P G 13
C334 C 0.567(5) 0.445(9) 0.302(10) 0.031(5) Uiso 0.028(11) 1 d D U P G 14
H33S H 0.550895 0.477225 0.273034 0.037 Uiso 0.028(11) 1 calc R U P G 14
H33T H 0.574184 0.483967 0.329083 0.037 Uiso 0.028(11) 1 calc R U P G 14
C335 C 0.542(7) 0.359(12) 0.305(7) 0.028(10) Uiso 0.028(11) 1 d D U P G 14
H33U H 0.517516 0.345428 0.274335 0.042 Uiso 0.028(11) 1 calc R U P G 14
H33V H 0.528723 0.365140 0.326830 0.042 Uiso 0.028(11) 1 calc R U P G 14
H33W H 0.565196 0.311019 0.314362 0.042 Uiso 0.028(11) 1 calc R U P G 14
C46 C 0.9040(6) 0.320(2) 0.2075(14) 0.042(5) Uani 0.53(5) 1 d D U P H 15
H46A H 0.926033 0.351848 0.234870 0.051 Uiso 0.53(5) 1 calc R U P H 15
H46B H 0.909740 0.338215 0.180875 0.051 Uiso 0.53(5) 1 calc R U P H 15
C47 C 0.9124(10) 0.222(2) 0.2151(8) 0.054(5) Uani 0.53(5) 1 d D U P H 15
H47A H 0.907239 0.203936 0.241801 0.081 Uiso 0.53(5) 1 calc R U P H 15
H47B H 0.944601 0.208506 0.220401 0.081 Uiso 0.53(5) 1 calc R U P H 15
H47C H 0.890755 0.190269 0.187854 0.081 Uiso 0.53(5) 1 calc R U P H 15
C346 C 0.9049(7) 0.346(2) 0.2072(17) 0.049(5) Uani 0.47(5) 1 d D U P H 16
H34C H 0.922552 0.382667 0.234477 0.059 Uiso 0.47(5) 1 calc R U P H 16
H34D H 0.907473 0.373317 0.180457 0.059 Uiso 0.47(5) 1 calc R U P H 16
C347 C 0.9262(11) 0.255(2) 0.2147(9) 0.055(6) Uani 0.47(5) 1 d D U P H 16
H34E H 0.926417 0.229635 0.242890 0.082 Uiso 0.47(5) 1 calc R U P H 16
H34F H 0.958280 0.258326 0.217594 0.082 Uiso 0.47(5) 1 calc R U P H 16
H34G H 0.907641 0.217161 0.188600 0.082 Uiso 0.47(5) 1 calc R U P H 16
C48 C 0.9433(8) 0.3728(19) 0.3173(16) 0.032(4) Uani 0.60(6) 1 d D U P I 17
H48A H 0.944284 0.329428 0.294773 0.038 Uiso 0.60(6) 1 calc R U P I 17
H48B H 0.968592 0.357856 0.347598 0.038 Uiso 0.60(6) 1 calc R U P I 17
C49 C 0.9523(8) 0.4650(15) 0.3032(10) 0.037(4) Uani 0.60(6) 1 d D U P I 17
H49A H 0.926429 0.481671 0.274140 0.056 Uiso 0.60(6) 1 calc R U P I 17
H49B H 0.981527 0.464779 0.299442 0.056 Uiso 0.60(6) 1 calc R U P I 17
H49C H 0.954755 0.507345 0.327044 0.056 Uiso 0.60(6) 1 calc R U P I 17
C348 C 0.9455(11) 0.361(3) 0.322(2) 0.032(5) Uani 0.40(6) 1 d D U P I 18
H34H H 0.945213 0.324611 0.296632 0.039 Uiso 0.40(6) 1 calc R U P I 18
H34I H 0.966784 0.333287 0.351441 0.039 Uiso 0.40(6) 1 calc R U P I 18
C349 C 0.9628(13) 0.454(2) 0.3190(16) 0.044(5) Uani 0.40(6) 1 d D U P I 18
H34J H 0.937724 0.486848 0.294870 0.066 Uiso 0.40(6) 1 calc R U P I 18
H34K H 0.989815 0.450189 0.311685 0.066 Uiso 0.40(6) 1 calc R U P I 18
H34L H 0.971791 0.484108 0.348453 0.066 Uiso 0.40(6) 1 calc R U P I 18
Sb1 Sb 0.88205(2) 0.09709(3) 0.32705(2) 0.03541(11) Uani 1 1 d . . . . .
Sb2 Sb 0.70053(2) 0.11574(3) 0.32241(2) 0.05792(16) Uani 1 1 d . . . . .
Sb3 Sb 0.90063(2) 0.56819(3) 0.56049(2) 0.04117(12) Uani 1 1 d . . . . .
Sb4 Sb 0.61782(2) 0.65703(3) 0.44751(2) 0.03768(11) Uani 1 1 d . . . . .
Sb6 Sb 0.61228(2) 0.68674(2) 0.76439(2) 0.02782(9) Uani 1 1 d . . . . .
Cl1 Cl 0.53530(9) 0.21176(17) 0.35172(13) 0.1080(11) Uani 1 1 d . . . . .
Cl2 Cl 0.61453(16) 0.1165(2) 0.41372(11) 0.1349(15) Uani 1 1 d . . . . .
Cl3 Cl 0.55732(10) 0.0402(2) 0.32567(12) 0.1039(10) Uani 1 1 d . . . . .
Cl4 Cl 0.50260(7) 0.27672(15) 0.52751(7) 0.0618(5) Uani 1 1 d . . . . .
Cl5 Cl 0.56546(7) 0.24864(16) 0.48408(7) 0.0630(5) Uani 1 1 d . . . . .
Cl6 Cl 0.55419(16) 0.1168(2) 0.54126(12) 0.1371(15) Uani 1 1 d . . . . .
F1 F 0.86763(16) 0.0361(2) 0.27202(13) 0.0559(11) Uani 1 1 d . . . . .
F2 F 0.92499(16) 0.1665(3) 0.31666(19) 0.0727(14) Uani 1 1 d . . . . .
F3 F 0.92936(15) 0.0143(3) 0.35717(18) 0.0741(14) Uani 1 1 d . . . . .
F4 F 0.84038(13) 0.0247(2) 0.33830(13) 0.0454(9) Uani 1 1 d . . . . .
F5 F 0.83461(13) 0.1780(2) 0.29581(13) 0.0457(9) Uani 1 1 d . . . . .
F6 F 0.89674(19) 0.1572(3) 0.38203(14) 0.0737(14) Uani 1 1 d . . . . .
F7 F 0.7210(2) 0.0402(3) 0.2893(2) 0.0904(18) Uani 1 1 d . . . . .
F8 F 0.74886(17) 0.1931(3) 0.3347(2) 0.0815(16) Uani 1 1 d . . . . .
F9 F 0.7308(2) 0.0541(3) 0.3744(2) 0.1000(19) Uani 1 1 d . . . . .
F10 F 0.6483(2) 0.0423(3) 0.3066(3) 0.105(2) Uani 1 1 d . . . . .
F11 F 0.6651(2) 0.1796(3) 0.2678(2) 0.0961(18) Uani 1 1 d . . . . .
F12 F 0.67468(19) 0.1916(3) 0.3510(2) 0.0801(16) Uani 1 1 d . . . . .
F13 F 0.8972(2) 0.5721(4) 0.50177(16) 0.0886(17) Uani 1 1 d . . . . .
F14 F 0.9261(3) 0.4648(5) 0.5687(3) 0.149(3) Uani 1 1 d . . . . .
F15 F 0.95875(14) 0.6228(4) 0.58348(15) 0.0797(17) Uani 1 1 d . . . . .
F16 F 0.8716(2) 0.6769(4) 0.5498(3) 0.122(2) Uani 1 1 d . . . . .
F17 F 0.84238(19) 0.5138(4) 0.53742(18) 0.101(2) Uani 1 1 d . . . . .
F18 F 0.9025(2) 0.5679(5) 0.61835(17) 0.116(3) Uani 1 1 d . . . . .
F19 F 0.6265(2) 0.6392(3) 0.39420(13) 0.0757(15) Uani 1 1 d . . . . .
F20 F 0.65257(15) 0.5564(3) 0.47431(13) 0.0598(11) Uani 1 1 d . . . . .
F21 F 0.67197(13) 0.7251(3) 0.47261(13) 0.0559(11) Uani 1 1 d . . . . .
F22 F 0.58360(15) 0.7584(3) 0.42075(16) 0.0707(14) Uani 1 1 d . . . . .
F23 F 0.56462(16) 0.5882(3) 0.42290(16) 0.0798(16) Uani 1 1 d . . . . .
F24 F 0.60824(16) 0.6753(3) 0.50035(15) 0.0608(12) Uani 1 1 d . . . . .
F31 F 0.63104(14) 0.6249(2) 0.72454(13) 0.0458(9) Uani 1 1 d . . . . .
F32 F 0.65807(12) 0.7719(2) 0.77389(13) 0.0399(8) Uani 1 1 d . . . . .
F33 F 0.65487(13) 0.6208(2) 0.81361(13) 0.0471(10) Uani 1 1 d . . . . .
F34 F 0.56656(12) 0.6006(2) 0.75479(12) 0.0397(8) Uani 1 1 d . . . . .
F35 F 0.57033(13) 0.7509(2) 0.71478(13) 0.0502(10) Uani 1 1 d . . . . .
F36 F 0.59254(14) 0.7447(3) 0.80446(14) 0.0537(11) Uani 1 1 d . . . . .
O2 O 0.68581(15) 0.7297(3) 0.63936(15) 0.0441(11) Uani 1 1 d . . . . .
N1 N 0.66861(15) 0.3696(3) 0.29002(14) 0.0220(9) Uani 1 1 d . . . . .
N2 N 0.62704(15) 0.3407(3) 0.19739(14) 0.0232(9) Uani 1 1 d . . . . .
N3 N 0.69398(16) 0.3447(3) 0.14857(15) 0.0252(10) Uani 1 1 d . . . . .
N4 N 0.78704(15) 0.3498(3) 0.20655(14) 0.0206(9) Uani 1 1 d . . . . .
N5 N 0.81970(14) 0.3675(3) 0.29786(14) 0.0206(9) Uani 1 1 d . . . . .
N6 N 0.76142(14) 0.3791(3) 0.33873(14) 0.0192(9) Uani 1 1 d . . . . .
N7 N 0.80839(15) 0.4420(3) 0.85630(15) 0.0230(9) Uani 1 1 d . . . . .
N8 N 0.72318(14) 0.4477(3) 0.85944(14) 0.0226(9) Uani 1 1 d . . . . .
N9 N 0.63769(14) 0.4379(3) 0.76387(14) 0.0195(9) Uani 1 1 d . . . . .
N10 N 0.65764(15) 0.4638(3) 0.69006(14) 0.0214(9) Uani 1 1 d . . . . .
N11 N 0.74476(15) 0.4738(3) 0.69677(15) 0.0220(9) Uani 1 1 d . . . . .
N12 N 0.81884(15) 0.4534(3) 0.77801(15) 0.0242(10) Uani 1 1 d . . . . .
C1 C 0.69571(18) 0.3636(3) 0.26587(17) 0.0207(11) Uani 1 1 d . . . . .
C2 C 0.67579(18) 0.3520(3) 0.21789(17) 0.0223(11) Uani 1 1 d . . . . .
C3 C 0.70660(19) 0.3487(3) 0.19667(17) 0.0218(11) Uani 1 1 d . . . . .
C4 C 0.75467(18) 0.3539(3) 0.22414(17) 0.0196(10) Uani 1 1 d . . . . .
C5 C 0.77261(17) 0.3642(3) 0.27144(17) 0.0184(10) Uani 1 1 d . . . . .
C6 C 0.74333(18) 0.3711(3) 0.29187(17) 0.0200(10) Uani 1 1 d . . . . .
C7 C 0.68587(18) 0.3866(3) 0.33748(18) 0.0224(11) Uani 1 1 d . . . . .
C8 C 0.6459(2) 0.4004(4) 0.34575(18) 0.0282(12) Uani 1 1 d D . . . .
C9 C 0.60618(18) 0.3873(4) 0.30489(18) 0.0259(12) Uani 1 1 d D . . . .
C10 C 0.62139(18) 0.3639(3) 0.26985(18) 0.0235(11) Uani 1 1 d . . . . .
C11 C 0.60063(18) 0.3392(4) 0.22324(18) 0.0251(11) Uani 1 1 d . . . . .
C12 C 0.5559(2) 0.3056(4) 0.1949(2) 0.0362(14) Uani 1 1 d D . . . .
C13 C 0.5538(2) 0.2888(4) 0.1522(2) 0.0390(15) Uani 1 1 d D . . . .
C14 C 0.59771(19) 0.3176(4) 0.15225(19) 0.0294(13) Uani 1 1 d . . . . .
C15 C 0.6079(2) 0.3306(4) 0.11421(19) 0.0316(13) Uani 1 1 d . . . . .
C16 C 0.6498(2) 0.3519(4) 0.11241(19) 0.0290(12) Uani 1 1 d . . . . .
C17 C 0.6569(2) 0.3754(4) 0.07235(19) 0.0326(13) Uani 1 1 d . . . . .
C18 C 0.7039(2) 0.3720(4) 0.08376(19) 0.0312(13) Uani 1 1 d . . . . .
C19 C 0.7276(2) 0.3529(4) 0.13060(18) 0.0265(12) Uani 1 1 d . . . . .
C20 C 0.7749(2) 0.3467(3) 0.16004(17) 0.0247(12) Uani 1 1 d . . . . .
C21 C 0.8184(2) 0.3387(4) 0.15584(19) 0.0275(12) Uani 1 1 d . . . . .
C22 C 0.85456(19) 0.3425(4) 0.1990(2) 0.0298(13) Uani 1 1 d D . . . .
C23 C 0.83582(19) 0.3518(3) 0.23226(18) 0.0231(11) Uani 1 1 d . . . . .
C24 C 0.85278(18) 0.3620(3) 0.28041(18) 0.0226(11) Uani 1 1 d . . . . .
C25 C 0.89699(19) 0.3660(4) 0.31992(19) 0.0280(12) Uani 1 1 d D . . . .
C26 C 0.88954(18) 0.3707(4) 0.35924(18) 0.0258(12) Uani 1 1 d . . . . .
C27 C 0.83974(18) 0.3717(3) 0.34580(18) 0.0227(11) Uani 1 1 d . . . . .
C28 C 0.80945(18) 0.3746(3) 0.36735(18) 0.0225(11) Uani 1 1 d . . . . .
C29 C 0.8123(2) 0.3735(4) 0.41318(18) 0.0261(12) Uani 1 1 d . . . . .
C30 C 0.7677(2) 0.3784(4) 0.41087(18) 0.0281(12) Uani 1 1 d D . . . .
C31 C 0.73470(19) 0.3832(3) 0.36315(17) 0.0231(11) Uani 1 1 d . . . . .
C40 C 0.6233(2) 0.4167(5) 0.0277(2) 0.0450(17) Uani 1 1 d . . . . .
H40A H 0.591741 0.391238 0.018281 0.054 Uiso 1 1 calc R U . . .
H40B H 0.633695 0.404654 0.003262 0.054 Uiso 1 1 calc R U . . .
C41 C 0.6217(3) 0.5161(5) 0.0346(2) 0.055(2) Uani 1 1 d . . . . .
H41A H 0.608702 0.527725 0.056875 0.083 Uiso 1 1 calc R U . . .
H41B H 0.601922 0.543867 0.005271 0.083 Uiso 1 1 calc R U . . .
H41C H 0.653336 0.540239 0.046086 0.083 Uiso 1 1 calc R U . . .
C42 C 0.7238(2) 0.3983(4) 0.0506(2) 0.0381(15) Uani 1 1 d . . . . .
H42A H 0.757332 0.412151 0.068124 0.046 Uiso 1 1 calc R U . . .
H42B H 0.707920 0.452416 0.034522 0.046 Uiso 1 1 calc R U . . .
C43 C 0.7188(3) 0.3277(5) 0.0146(2) 0.0528(19) Uani 1 1 d . . . . .
H43A H 0.736323 0.275190 0.030100 0.079 Uiso 1 1 calc R U . . .
H43B H 0.731101 0.350217 -0.006566 0.079 Uiso 1 1 calc R U . . .
H43C H 0.685731 0.312561 -0.002500 0.079 Uiso 1 1 calc R U . . .
C44 C 0.8246(2) 0.3219(4) 0.1127(2) 0.0377(15) Uani 1 1 d . . . . .
H44A H 0.794490 0.301826 0.088496 0.045 Uiso 1 1 calc R U . . .
H44B H 0.847522 0.273836 0.118572 0.045 Uiso 1 1 calc R U . . .
C45 C 0.8414(3) 0.4025(5) 0.0949(2) 0.0519(19) Uani 1 1 d . . . . .
H45A H 0.823832 0.454449 0.096425 0.078 Uiso 1 1 calc R U . . .
H45B H 0.836332 0.392412 0.063058 0.078 Uiso 1 1 calc R U . . .
H45C H 0.874780 0.411969 0.113943 0.078 Uiso 1 1 calc R U . . .
C50 C 0.9270(2) 0.3751(5) 0.40640(19) 0.0390(16) Uani 1 1 d . . . . .
H50A H 0.955508 0.347387 0.406739 0.047 Uiso 1 1 calc R U . . .
H50B H 0.917343 0.340629 0.426985 0.047 Uiso 1 1 calc R U . . .
C51 C 0.9390(3) 0.4681(6) 0.4253(2) 0.064(2) Uani 1 1 d . . . . .
H51A H 0.950711 0.501733 0.406366 0.097 Uiso 1 1 calc R U . . .
H51B H 0.962996 0.465890 0.456937 0.097 Uiso 1 1 calc R U . . .
H51C H 0.910897 0.496580 0.424639 0.097 Uiso 1 1 calc R U . . .
C52 C 0.8552(2) 0.3602(5) 0.45681(19) 0.0409(17) Uani 1 1 d . . . . .
H52A H 0.849068 0.381633 0.482815 0.049 Uiso 1 1 calc R U . . .
H52B H 0.880950 0.395649 0.455779 0.049 Uiso 1 1 calc R U . . .
C53 C 0.8705(3) 0.2636(5) 0.4653(3) 0.060(2) Uani 1 1 d . . . . .
H53A H 0.847077 0.229507 0.470736 0.090 Uiso 1 1 calc R U . . .
H53B H 0.900628 0.259527 0.492208 0.090 Uiso 1 1 calc R U . . .
H53C H 0.873719 0.240274 0.438381 0.090 Uiso 1 1 calc R U . . .
C56 C 0.5670(2) 0.3205(5) 0.06760(19) 0.0363(15) Uani 1 1 d . . . . .
C57 C 0.5333(3) 0.3855(6) 0.0522(2) 0.056(2) Uani 1 1 d . . . . .
H57 H 0.534368 0.433528 0.071449 0.068 Uiso 1 1 calc R U . . .
C58 C 0.4978(2) 0.3794(6) 0.0081(2) 0.057(2) Uani 1 1 d . . . . .
H58 H 0.474700 0.423999 -0.003232 0.069 Uiso 1 1 calc R U . . .
C59 C 0.4962(2) 0.3096(6) -0.0189(2) 0.052(2) Uani 1 1 d . . . . .
H59 H 0.471744 0.305742 -0.048983 0.063 Uiso 1 1 calc R U . . .
C60 C 0.5292(2) 0.2449(5) -0.0034(2) 0.0460(17) Uani 1 1 d . . . . .
H60 H 0.527319 0.196254 -0.022582 0.055 Uiso 1 1 calc R U . . .
C61 C 0.5655(2) 0.2500(5) 0.0402(2) 0.0378(15) Uani 1 1 d . . . . .
H61 H 0.588871 0.205784 0.050943 0.045 Uiso 1 1 calc R U . . .
C62 C 0.76831(18) 0.4493(3) 0.81624(18) 0.0234(11) Uani 1 1 d . . . . .
C63 C 0.72376(17) 0.4476(3) 0.81569(18) 0.0207(11) Uani 1 1 d . . . . .
C64 C 0.68498(18) 0.4494(3) 0.77286(18) 0.0204(11) Uani 1 1 d . . . . .
C65 C 0.69331(18) 0.4585(3) 0.73338(17) 0.0200(11) Uani 1 1 d . . . . .
C66 C 0.73772(18) 0.4632(3) 0.73562(18) 0.0211(11) Uani 1 1 d . . . . .
C67 C 0.77504(18) 0.4551(3) 0.77704(19) 0.0234(11) Uani 1 1 d . . . . .
C68 C 0.85327(18) 0.4313(3) 0.8584(2) 0.0270(12) Uani 1 1 d . . . . .
C69 C 0.88164(19) 0.4113(4) 0.9059(2) 0.0287(12) Uani 1 1 d . . . . .
C70 C 0.85476(19) 0.4177(4) 0.93026(19) 0.0279(12) Uani 1 1 d . . . . .
C71 C 0.8082(2) 0.4404(4) 0.89837(18) 0.0268(12) Uani 1 1 d . . . . .
C72 C 0.76459(19) 0.4580(3) 0.89964(19) 0.0256(12) Uani 1 1 d . . . . .
C73 C 0.7529(2) 0.4905(4) 0.93452(19) 0.0290(12) Uani 1 1 d . . . . .
C74 C 0.70478(19) 0.4943(4) 0.91706(18) 0.0262(12) Uani 1 1 d . . . . .
C75 C 0.68539(19) 0.4627(3) 0.87046(18) 0.0244(11) Uani 1 1 d . . . . .
C76 C 0.63905(18) 0.4409(3) 0.84213(17) 0.0232(11) Uani 1 1 d . . . . .
C77 C 0.61871(18) 0.4195(3) 0.79521(19) 0.0224(11) Uani 1 1 d . . . . .
C78 C 0.57205(18) 0.3870(3) 0.76795(18) 0.0233(11) Uani 1 1 d . . . . .
C79 C 0.56278(18) 0.3941(3) 0.72200(18) 0.0224(11) Uani 1 1 d . . . . .
C80 C 0.60279(18) 0.4305(3) 0.71948(18) 0.0226(11) Uani 1 1 d . . . . .
C81 C 0.61171(17) 0.4562(3) 0.68158(17) 0.0200(11) Uani 1 1 d . . . . .
C82 C 0.58557(18) 0.4815(3) 0.63424(18) 0.0234(11) Uani 1 1 d . . . . .
C83 C 0.61755(18) 0.4989(3) 0.61588(18) 0.0240(11) Uani 1 1 d . . . . .
C84 C 0.66338(18) 0.4836(3) 0.65029(18) 0.0225(11) Uani 1 1 d . . . . .
C85 C 0.70943(19) 0.4805(3) 0.65344(18) 0.0223(11) Uani 1 1 d . . . . .
C86 C 0.73183(19) 0.4790(3) 0.62267(19) 0.0253(12) Uani 1 1 d . . . . .
C87 C 0.7797(2) 0.4749(3) 0.6486(2) 0.0267(12) Uani 1 1 d . . . . .
C88 C 0.78923(19) 0.4704(3) 0.69667(19) 0.0237(11) Uani 1 1 d . . . . .
C89 C 0.82757(19) 0.4605(3) 0.7391(2) 0.0274(12) Uani 1 1 d . . . . .
C90 C 0.8779(2) 0.4516(4) 0.7569(2) 0.0310(13) Uani 1 1 d . . . . .
C91 C 0.89672(19) 0.4432(4) 0.8036(2) 0.0299(13) Uani 1 1 d . . . . .
C92 C 0.85935(18) 0.4411(3) 0.81766(19) 0.0249(12) Uani 1 1 d . . . . .
C93 C 0.9309(2) 0.3761(4) 0.9254(2) 0.0373(15) Uani 1 1 d . . . . .
H93A H 0.943797 0.375583 0.959286 0.045 Uiso 1 1 calc R U . . .
H93B H 0.950626 0.415050 0.916360 0.045 Uiso 1 1 calc R U . . .
C94 C 0.9320(2) 0.2826(4) 0.9079(2) 0.0451(17) Uani 1 1 d . . . . .
H94A H 0.913217 0.243589 0.917617 0.068 Uiso 1 1 calc R U . . .
H94B H 0.964308 0.261450 0.920550 0.068 Uiso 1 1 calc R U . . .
H94C H 0.919162 0.283045 0.874291 0.068 Uiso 1 1 calc R U . . .
C95 C 0.8707(2) 0.3894(4) 0.9791(2) 0.0371(14) Uani 1 1 d . . . . .
H95A H 0.886320 0.331685 0.982984 0.045 Uiso 1 1 calc R U . . .
H95B H 0.842863 0.381173 0.985366 0.045 Uiso 1 1 calc R U . . .
C96 C 0.9042(2) 0.4530(5) 1.0149(2) 0.0492(18) Uani 1 1 d . . . . .
H96A H 0.933289 0.457256 1.011036 0.074 Uiso 1 1 calc R U . . .
H96B H 0.911059 0.431326 1.045752 0.074 Uiso 1 1 calc R U . . .
H96C H 0.889670 0.511097 1.010701 0.074 Uiso 1 1 calc R U . . .
C97 C 0.7868(2) 0.5307(5) 0.9783(2) 0.0396(15) Uani 1 1 d . . . . .
H97A H 0.814443 0.491961 0.992565 0.048 Uiso 1 1 calc R U . . .
H97B H 0.772094 0.536056 0.999923 0.048 Uiso 1 1 calc R U . . .
C98 C 0.8025(3) 0.6215(5) 0.9699(3) 0.059(2) Uani 1 1 d . . . . .
H98A H 0.820171 0.615389 0.951298 0.089 Uiso 1 1 calc R U . . .
H98B H 0.822298 0.648733 0.999317 0.089 Uiso 1 1 calc R U . . .
H98C H 0.774981 0.658332 0.953557 0.089 Uiso 1 1 calc R U . . .
C99 C 0.6795(2) 0.5390(4) 0.94194(19) 0.0329(13) Uani 1 1 d . . . . .
H99A H 0.700299 0.541549 0.975131 0.039 Uiso 1 1 calc R U . . .
H99B H 0.651672 0.503885 0.938046 0.039 Uiso 1 1 calc R U . . .
C100 C 0.6639(2) 0.6328(4) 0.9240(2) 0.0429(16) Uani 1 1 d . . . . .
H10A H 0.691388 0.668426 0.928754 0.064 Uiso 1 1 calc R U . . .
H10B H 0.647293 0.659074 0.940664 0.064 Uiso 1 1 calc R U . . .
H10C H 0.643091 0.630614 0.891178 0.064 Uiso 1 1 calc R U . . .
C101 C 0.53960(19) 0.3408(4) 0.7842(2) 0.0307(13) Uani 1 1 d . . . . .
H10D H 0.507121 0.346112 0.760467 0.037 Uiso 1 1 calc R U . . .
H10E H 0.541291 0.369836 0.812428 0.037 Uiso 1 1 calc R U . . .
C102 C 0.5518(2) 0.2447(4) 0.7941(3) 0.0491(18) Uani 1 1 d . . . . .
H10F H 0.551452 0.216311 0.766659 0.074 Uiso 1 1 calc R U . . .
H10G H 0.528791 0.216364 0.802711 0.074 Uiso 1 1 calc R U . . .
H10H H 0.582942 0.239259 0.819390 0.074 Uiso 1 1 calc R U . . .
C103 C 0.52089(19) 0.3589(4) 0.68270(19) 0.0284(12) Uani 1 1 d . . . . .
H10I H 0.506294 0.406552 0.660250 0.034 Uiso 1 1 calc R U . . .
H10J H 0.497836 0.338835 0.693994 0.034 Uiso 1 1 calc R U . . .
C104 C 0.5328(2) 0.2820(4) 0.6584(2) 0.0470(17) Uani 1 1 d . . . . .
H10K H 0.553562 0.302697 0.644931 0.071 Uiso 1 1 calc R U . . .
H10L H 0.503994 0.258877 0.634188 0.071 Uiso 1 1 calc R U . . .
H10M H 0.548407 0.235570 0.680767 0.071 Uiso 1 1 calc R U . . .
C105 C 0.53433(19) 0.4988(4) 0.60960(19) 0.0293(13) Uani 1 1 d . . . . .
H10N H 0.517118 0.443629 0.607931 0.035 Uiso 1 1 calc R U . . .
H10O H 0.526998 0.517484 0.577809 0.035 Uiso 1 1 calc R U . . .
C106 C 0.5175(2) 0.5694(4) 0.6329(2) 0.0340(14) Uani 1 1 d . . . . .
H10P H 0.524565 0.551192 0.664405 0.051 Uiso 1 1 calc R U . . .
H10Q H 0.483688 0.577257 0.615806 0.051 Uiso 1 1 calc R U . . .
H10R H 0.533401 0.624836 0.633499 0.051 Uiso 1 1 calc R U . . .
C107 C 0.6037(2) 0.5388(4) 0.56895(18) 0.0293(13) Uani 1 1 d . . . . .
H10S H 0.631859 0.564732 0.567616 0.035 Uiso 1 1 calc R U . . .
H10T H 0.581383 0.587141 0.564919 0.035 Uiso 1 1 calc R U . . .
C108 C 0.5817(2) 0.4748(4) 0.5292(2) 0.0412(16) Uani 1 1 d . . . . .
H10U H 0.604206 0.428604 0.531664 0.062 Uiso 1 1 calc R U . . .
H10V H 0.572783 0.506170 0.500099 0.062 Uiso 1 1 calc R U . . .
H10W H 0.553857 0.448366 0.530191 0.062 Uiso 1 1 calc R U . . .
C109 C 0.7083(2) 0.4674(4) 0.5716(2) 0.0340(14) Uani 1 1 d . . . . .
H100 H 0.729989 0.484523 0.558024 0.041 Uiso 1 1 calc R U . . .
H101 H 0.680474 0.505798 0.558424 0.041 Uiso 1 1 calc R U . . .
C110 C 0.6936(3) 0.3718(5) 0.5597(2) 0.0477(18) Uani 1 1 d . . . . .
H11A H 0.721262 0.334006 0.572500 0.072 Uiso 1 1 calc R U . . .
H11B H 0.678344 0.364829 0.526328 0.072 Uiso 1 1 calc R U . . .
H11C H 0.671808 0.355279 0.572809 0.072 Uiso 1 1 calc R U . . .
C111 C 0.8147(2) 0.4737(4) 0.6282(2) 0.0329(14) Uani 1 1 d . . . . .
H11D H 0.844201 0.500242 0.650375 0.040 Uiso 1 1 calc R U . . .
H11E H 0.802743 0.510216 0.600157 0.040 Uiso 1 1 calc R U . . .
C112 C 0.8248(2) 0.3813(5) 0.6161(2) 0.0462(17) Uani 1 1 d . . . . .
H11F H 0.832466 0.342577 0.642618 0.069 Uiso 1 1 calc R U . . .
H11G H 0.851211 0.383508 0.607747 0.069 Uiso 1 1 calc R U . . .
H11H H 0.797171 0.358746 0.590136 0.069 Uiso 1 1 calc R U . . .
C113 C 0.9063(2) 0.4503(4) 0.7300(2) 0.0411(15) Uani 1 1 d . . . . .
H11I H 0.933116 0.410179 0.744954 0.049 Uiso 1 1 calc R U . . .
H11J H 0.886990 0.427244 0.698867 0.049 Uiso 1 1 calc R U . . .
C114 C 0.9240(3) 0.5389(5) 0.7259(3) 0.0521(19) Uani 1 1 d . . . . .
H11K H 0.897607 0.579375 0.711863 0.078 Uiso 1 1 calc R U . . .
H11L H 0.941093 0.535330 0.706680 0.078 Uiso 1 1 calc R U . . .
H11M H 0.944902 0.560351 0.756460 0.078 Uiso 1 1 calc R U . . .
C115 C 0.94782(19) 0.4400(4) 0.8344(2) 0.0371(15) Uani 1 1 d . . . . .
H11N H 0.965250 0.426784 0.815789 0.045 Uiso 1 1 calc R U . . .
H11O H 0.953857 0.392006 0.856892 0.045 Uiso 1 1 calc R U . . .
C116 C 0.9657(2) 0.5263(5) 0.8600(3) 0.0513(19) Uani 1 1 d . . . . .
H11P H 0.962037 0.573199 0.837923 0.077 Uiso 1 1 calc R U . . .
H11Q H 0.998800 0.520133 0.880997 0.077 Uiso 1 1 calc R U . . .
H11R H 0.947775 0.540767 0.877573 0.077 Uiso 1 1 calc R U . . .
C117 C 0.60620(19) 0.4399(4) 0.86478(18) 0.0261(12) Uani 1 1 d . . . . .
C118 C 0.6079(2) 0.3712(4) 0.89406(18) 0.0301(13) Uani 1 1 d . . . . .
H118 H 0.631765 0.328128 0.902092 0.036 Uiso 1 1 calc R U . . .
C119 C 0.5745(2) 0.3659(4) 0.9115(2) 0.0353(14) Uani 1 1 d . . . . .
H119 H 0.574930 0.318118 0.930580 0.042 Uiso 1 1 calc R U . . .
C120 C 0.5407(2) 0.4305(5) 0.9008(2) 0.0399(15) Uani 1 1 d . . . . .
H120 H 0.518201 0.427313 0.913102 0.048 Uiso 1 1 calc R U . . .
C121 C 0.5395(2) 0.4996(4) 0.8725(2) 0.0373(15) Uani 1 1 d . . . . .
H121 H 0.516441 0.544053 0.865770 0.045 Uiso 1 1 calc R U . . .
C122 C 0.5719(2) 0.5043(4) 0.85392(19) 0.0305(13) Uani 1 1 d . . . . .
H122 H 0.570725 0.551133 0.833949 0.037 Uiso 1 1 calc R U . . .
C130 C 0.7268(2) 0.7215(4) 0.6351(2) 0.0332(13) Uani 1 1 d . . . . .
C131 C 0.7226(2) 0.7166(4) 0.5907(2) 0.0398(15) Uani 1 1 d . . . . .
H131 H 0.692728 0.718565 0.565438 0.048 Uiso 1 1 calc R U . . .
C132 C 0.7627(3) 0.7089(5) 0.5836(3) 0.058(2) Uani 1 1 d . . . . .
H132 H 0.760213 0.705507 0.553193 0.070 Uiso 1 1 calc R U . . .
C133 C 0.8056(3) 0.7061(5) 0.6196(3) 0.054(2) Uani 1 1 d . . . . .
H133 H 0.832787 0.700493 0.614236 0.065 Uiso 1 1 calc R U . . .
C134 C 0.8097(2) 0.7116(4) 0.6641(3) 0.0496(18) Uani 1 1 d . . . . .
H134 H 0.839691 0.709908 0.689173 0.059 Uiso 1 1 calc R U . . .
C135 C 0.7706(2) 0.7193(4) 0.6722(2) 0.0349(14) Uani 1 1 d . . . . .
H135 H 0.773315 0.723056 0.702706 0.042 Uiso 1 1 calc R U . . .
C136 C 0.6881(3) 0.7213(5) 0.6842(2) 0.0474(17) Uani 1 1 d . . . . .
H13A H 0.703633 0.666101 0.697926 0.071 Uiso 1 1 calc R U . . .
H13B H 0.656375 0.721427 0.682569 0.071 Uiso 1 1 calc R U . . .
H13C H 0.705753 0.770623 0.703196 0.071 Uiso 1 1 calc R U . . .
C137 C 0.5805(3) 0.1383(6) 0.3574(4) 0.083(3) Uani 1 1 d . . . . .
H137 H 0.600558 0.167230 0.344301 0.099 Uiso 1 1 calc R U . . .
C138 C 0.5549(3) 0.2289(5) 0.5331(2) 0.059(2) Uani 1 1 d . . . . .
H138 H 0.581095 0.254986 0.560441 0.070 Uiso 1 1 calc R U . . .

loop_
_atom_site_aniso_label
_atom_site_aniso_U_11
_atom_site_aniso_U_22
_atom_site_aniso_U_33
_atom_site_aniso_U_23
_atom_site_aniso_U_13
_atom_site_aniso_U_12
O1 0.065(5) 0.068(5) 0.079(5) 0.016(4) 0.010(5) -0.002(5)
C123 0.058(5) 0.035(4) 0.060(5) 0.010(4) 0.009(5) -0.003(4)
C124 0.080(7) 0.034(5) 0.054(6) 0.009(5) -0.003(5) -0.004(5)
C125 0.083(7) 0.035(5) 0.068(6) 0.003(5) 0.014(6) 0.000(6)
C126 0.068(6) 0.044(5) 0.075(7) -0.002(5) 0.015(5) 0.007(5)
C127 0.067(6) 0.040(5) 0.067(6) -0.001(5) 0.002(6) 0.003(5)
C128 0.064(6) 0.032(5) 0.060(6) 0.003(5) 0.008(5) 0.000(5)
C129 0.066(8) 0.053(7) 0.113(10) 0.006(7) 0.026(7) 0.005(6)
O10 0.072(9) 0.045(8) 0.071(9) 0.013(8) 0.014(8) 0.002(8)
C223 0.068(7) 0.037(6) 0.061(7) 0.004(7) 0.010(6) 0.003(7)
C224 0.065(9) 0.039(8) 0.061(8) 0.004(7) 0.002(8) -0.001(8)
C225 0.067(8) 0.038(8) 0.057(9) 0.003(9) 0.008(8) -0.001(8)
C226 0.067(8) 0.044(8) 0.070(8) -0.005(8) 0.010(8) 0.006(8)
C227 0.066(10) 0.048(9) 0.068(9) 0.007(9) 0.018(9) 0.013(9)
C228 0.065(8) 0.042(8) 0.067(8) 0.006(8) 0.011(8) 0.001(8)
C229 0.092(19) 0.054(16) 0.064(15) 0.011(14) 0.024(15) 0.006(15)
C38 0.033(5) 0.047(8) 0.030(5) -0.008(5) 0.013(4) -0.013(5)
C39 0.035(5) 0.076(8) 0.040(6) -0.005(5) -0.001(5) -0.008(5)
C338 0.032(7) 0.051(10) 0.036(8) -0.006(7) 0.017(6) -0.005(8)
C339 0.056(10) 0.049(11) 0.055(10) -0.005(9) 0.005(9) -0.024(9)
C54 0.037(3) 0.049(4) 0.027(3) 0.002(3) 0.017(3) 0.004(3)
C55 0.047(4) 0.067(5) 0.051(4) 0.027(4) 0.028(4) 0.006(4)
Sb5 0.0429(3) 0.0156(2) 0.0298(3) 0.00186(18) 0.0079(2) 0.00223(18)
F25 0.060(3) 0.0229(19) 0.040(2) -0.0025(16) 0.0187(19) -0.0108(17)
F26 0.057(3) 0.028(2) 0.078(3) 0.000(2) 0.018(2) 0.0112(19)
F27 0.061(3) 0.033(2) 0.031(2) -0.0056(17) 0.0018(19) 0.0008(19)
F28 0.047(3) 0.026(2) 0.081(3) 0.002(2) 0.024(2) 0.004(2)
F29 0.063(3) 0.0187(19) 0.046(2) -0.0003(17) 0.005(2) -0.0103(18)
F30 0.087(3) 0.042(3) 0.050(3) 0.014(2) 0.035(3) 0.005(2)
Sb50 0.079(6) 0.013(4) 0.113(9) 0.015(5) 0.046(6) 0.001(4)
F250 0.068(17) 0.028(18) 0.072(19) -0.005(17) 0.008(16) -0.010(16)
F260 0.10(2) 0.04(2) 0.09(2) 0.02(2) 0.03(2) 0.01(2)
F270 0.08(2) 0.04(2) 0.09(2) 0.00(2) 0.01(2) 0.01(2)
F280 0.06(2) 0.02(2) 0.08(2) 0.007(19) 0.03(2) 0.001(19)
F290 0.074(19) 0.033(17) 0.074(17) 0.008(16) 0.022(16) -0.001(17)
F300 0.09(2) 0.04(2) 0.07(2) 0.02(2) 0.03(2) 0.00(2)
C32 0.033(4) 0.033(5) 0.028(4) 0.002(3) 0.022(3) 0.008(4)
C33 0.041(5) 0.049(7) 0.021(4) -0.002(4) 0.015(3) 0.003(4)
C36 0.031(4) 0.066(5) 0.055(6) -0.024(4) 0.023(4) -0.010(4)
C37 0.055(6) 0.063(6) 0.070(7) -0.020(5) 0.042(5) -0.022(5)
C336 0.035(8) 0.066(8) 0.056(8) -0.022(8) 0.026(8) -0.013(8)
C337 0.050(10) 0.072(11) 0.058(11) -0.010(10) 0.030(9) -0.011(10)
C34 0.024(3) 0.040(4) 0.026(3) 0.001(3) 0.012(3) 0.011(3)
C35 0.029(3) 0.034(4) 0.055(4) 0.001(3) 0.017(3) 0.011(3)
C46 0.031(5) 0.071(13) 0.032(5) 0.005(10) 0.020(4) 0.015(6)
C47 0.040(9) 0.084(15) 0.041(6) 0.002(9) 0.020(7) 0.027(8)
C346 0.042(6) 0.071(14) 0.032(6) 0.004(10) 0.014(5) 0.018(7)
C347 0.044(10) 0.069(14) 0.040(7) -0.001(9) 0.006(8) 0.024(9)
C48 0.025(5) 0.044(8) 0.026(9) 0.010(7) 0.009(5) 0.008(5)
C49 0.026(7) 0.056(8) 0.033(9) 0.017(8) 0.016(7) 0.001(6)
C348 0.023(6) 0.044(8) 0.030(10) 0.015(7) 0.011(6) 0.006(6)
C349 0.038(9) 0.054(10) 0.038(11) 0.021(10) 0.015(9) 0.007(8)
Sb1 0.0418(2) 0.0280(2) 0.0345(2) -0.00007(17) 0.01427(19) -0.00394(18)
Sb2 0.0733(4) 0.0214(2) 0.1025(5) 0.0018(2) 0.0598(3) -0.0008(2)
Sb3 0.0422(2) 0.0541(3) 0.0351(2) -0.0060(2) 0.0240(2) -0.0099(2)
Sb4 0.0345(2) 0.0488(3) 0.0258(2) 0.00648(19) 0.00900(18) -0.01040(19)
Sb6 0.0341(2) 0.01874(18) 0.0313(2) 0.00092(15) 0.01454(17) 0.00000(15)
Cl1 0.0603(14) 0.0597(15) 0.202(3) 0.0212(18) 0.0537(19) -0.0009(12)
Cl2 0.230(4) 0.107(2) 0.095(2) 0.0508(19) 0.095(3) 0.081(3)
Cl3 0.0758(17) 0.095(2) 0.152(3) 0.0259(19) 0.0587(18) 0.0219(15)
Cl4 0.0612(12) 0.0790(14) 0.0574(12) -0.0243(10) 0.0370(10) -0.0213(11)
Cl5 0.0534(11) 0.0865(15) 0.0551(11) -0.0148(11) 0.0288(10) -0.0035(10)
Cl6 0.233(4) 0.0719(19) 0.106(2) 0.0332(17) 0.072(3) 0.041(2)
F1 0.094(3) 0.036(2) 0.049(2) -0.0056(18) 0.041(2) 0.001(2)
F2 0.071(3) 0.045(3) 0.122(4) 0.005(3) 0.059(3) -0.010(2)
F3 0.044(2) 0.049(3) 0.102(4) 0.018(3) 0.005(2) 0.002(2)
F4 0.054(2) 0.036(2) 0.051(2) 0.0051(17) 0.027(2) -0.0028(18)
F5 0.053(2) 0.0270(19) 0.051(2) 0.0061(17) 0.0166(19) 0.0036(17)
F6 0.111(4) 0.056(3) 0.038(2) -0.015(2) 0.016(2) -0.026(3)
F7 0.127(5) 0.032(2) 0.151(5) -0.006(3) 0.096(4) 0.007(3)
F8 0.078(3) 0.030(2) 0.164(5) 0.000(3) 0.077(4) -0.006(2)
F9 0.132(5) 0.055(3) 0.119(5) 0.011(3) 0.059(4) -0.008(3)
F10 0.085(4) 0.041(3) 0.201(7) -0.009(4) 0.071(4) -0.009(3)
F11 0.128(5) 0.043(3) 0.108(4) 0.006(3) 0.041(4) 0.024(3)
F12 0.100(4) 0.046(3) 0.134(5) -0.006(3) 0.087(4) -0.001(3)
F13 0.108(4) 0.124(5) 0.046(3) -0.011(3) 0.044(3) -0.035(4)
F14 0.164(7) 0.132(7) 0.138(6) 0.032(5) 0.053(6) 0.021(6)
F15 0.034(2) 0.146(5) 0.050(3) 0.020(3) 0.010(2) -0.025(3)
F16 0.084(4) 0.078(4) 0.172(7) -0.021(4) 0.022(4) 0.020(3)
F17 0.086(4) 0.158(6) 0.071(3) -0.040(4) 0.047(3) -0.076(4)
F18 0.112(4) 0.202(7) 0.051(3) -0.040(4) 0.052(3) -0.086(5)
F19 0.135(5) 0.068(3) 0.031(2) -0.004(2) 0.042(3) -0.025(3)
F20 0.071(3) 0.066(3) 0.040(2) 0.011(2) 0.020(2) 0.014(2)
F21 0.046(2) 0.081(3) 0.038(2) 0.000(2) 0.0151(18) -0.028(2)
F22 0.054(3) 0.069(3) 0.072(3) 0.029(3) 0.010(2) 0.000(2)
F23 0.059(3) 0.078(3) 0.069(3) 0.019(3) -0.005(2) -0.038(3)
F24 0.088(3) 0.057(3) 0.059(3) 0.006(2) 0.053(3) -0.010(2)
F31 0.064(3) 0.0314(19) 0.058(2) -0.0102(17) 0.041(2) -0.0052(18)
F32 0.042(2) 0.0228(17) 0.054(2) 0.0000(16) 0.0201(18) -0.0048(15)
F33 0.053(2) 0.0300(19) 0.045(2) 0.0118(16) 0.0076(19) 0.0019(17)
F34 0.044(2) 0.0312(19) 0.049(2) -0.0020(16) 0.0244(18) -0.0088(16)
F35 0.048(2) 0.031(2) 0.051(2) 0.0096(17) 0.0003(19) 0.0046(17)
F36 0.065(3) 0.048(2) 0.064(3) -0.022(2) 0.043(2) -0.009(2)
O2 0.034(2) 0.055(3) 0.043(3) 0.009(2) 0.016(2) 0.004(2)
N1 0.021(2) 0.027(2) 0.019(2) 0.0008(18) 0.0092(18) 0.0063(18)
N2 0.022(2) 0.028(2) 0.020(2) -0.0035(19) 0.0091(19) 0.0010(19)
N3 0.030(2) 0.027(2) 0.022(2) -0.0048(19) 0.014(2) 0.002(2)
N4 0.024(2) 0.016(2) 0.023(2) 0.0004(17) 0.0122(19) 0.0008(17)
N5 0.022(2) 0.018(2) 0.022(2) 0.0027(17) 0.0101(19) 0.0035(17)
N6 0.024(2) 0.016(2) 0.020(2) 0.0000(17) 0.0118(18) 0.0023(17)
N7 0.023(2) 0.017(2) 0.024(2) 0.0030(18) 0.0053(19) 0.0018(18)
N8 0.020(2) 0.024(2) 0.021(2) 0.0048(18) 0.0062(18) 0.0011(18)
N9 0.019(2) 0.020(2) 0.018(2) 0.0032(17) 0.0066(18) -0.0018(17)
N10 0.025(2) 0.017(2) 0.023(2) 0.0032(18) 0.0103(19) 0.0046(17)
N11 0.022(2) 0.017(2) 0.027(2) -0.0012(18) 0.011(2) -0.0013(17)
N12 0.027(2) 0.019(2) 0.028(2) 0.0018(19) 0.013(2) 0.0039(18)
C1 0.028(3) 0.017(2) 0.024(3) 0.003(2) 0.017(2) 0.003(2)
C2 0.024(3) 0.020(3) 0.022(3) -0.001(2) 0.008(2) 0.003(2)
C3 0.032(3) 0.016(2) 0.020(3) -0.001(2) 0.014(2) 0.003(2)
C4 0.028(3) 0.018(2) 0.020(3) 0.000(2) 0.017(2) 0.001(2)
C5 0.020(2) 0.013(2) 0.027(3) 0.003(2) 0.014(2) 0.0034(19)
C6 0.026(3) 0.016(2) 0.020(3) 0.004(2) 0.011(2) 0.003(2)
C7 0.026(3) 0.020(3) 0.021(3) 0.000(2) 0.010(2) 0.004(2)
C8 0.033(3) 0.029(3) 0.027(3) 0.007(2) 0.018(3) 0.009(2)
C9 0.025(3) 0.029(3) 0.026(3) 0.002(2) 0.013(2) 0.007(2)
C10 0.021(3) 0.024(3) 0.026(3) 0.005(2) 0.011(2) 0.008(2)
C11 0.024(3) 0.027(3) 0.025(3) 0.000(2) 0.011(2) 0.004(2)
C12 0.028(3) 0.046(4) 0.036(3) -0.005(3) 0.015(3) 0.004(3)
C13 0.028(3) 0.049(4) 0.038(4) -0.014(3) 0.012(3) -0.002(3)
C14 0.025(3) 0.037(3) 0.025(3) -0.008(2) 0.010(2) 0.003(2)
C15 0.034(3) 0.034(3) 0.022(3) -0.009(2) 0.007(2) 0.005(3)
C16 0.031(3) 0.030(3) 0.022(3) -0.007(2) 0.008(2) 0.001(2)
C17 0.041(3) 0.038(3) 0.019(3) -0.004(2) 0.013(3) 0.001(3)
C18 0.040(3) 0.031(3) 0.022(3) -0.004(2) 0.013(3) -0.001(3)
C19 0.036(3) 0.025(3) 0.021(3) -0.005(2) 0.013(2) -0.003(2)
C20 0.038(3) 0.022(3) 0.018(3) -0.003(2) 0.016(2) -0.003(2)
C21 0.032(3) 0.029(3) 0.027(3) -0.001(2) 0.018(3) 0.000(2)
C22 0.029(3) 0.036(3) 0.032(3) 0.004(3) 0.020(3) 0.004(3)
C23 0.028(3) 0.017(2) 0.026(3) 0.004(2) 0.013(2) 0.004(2)
C24 0.021(3) 0.024(3) 0.026(3) 0.005(2) 0.013(2) 0.005(2)
C25 0.029(3) 0.028(3) 0.027(3) 0.003(2) 0.012(2) 0.002(2)
C26 0.024(3) 0.031(3) 0.022(3) 0.005(2) 0.009(2) 0.000(2)
C27 0.025(3) 0.021(3) 0.022(3) 0.004(2) 0.009(2) 0.004(2)
C28 0.023(3) 0.021(3) 0.021(3) 0.001(2) 0.007(2) 0.000(2)
C29 0.036(3) 0.026(3) 0.017(3) -0.002(2) 0.011(2) 0.002(2)
C30 0.035(3) 0.028(3) 0.021(3) 0.002(2) 0.011(2) 0.001(2)
C31 0.029(3) 0.022(3) 0.020(3) -0.001(2) 0.012(2) 0.007(2)
C40 0.039(4) 0.071(5) 0.022(3) 0.002(3) 0.009(3) 0.003(3)
C41 0.061(5) 0.059(5) 0.033(4) 0.014(3) 0.008(3) 0.019(4)
C42 0.052(4) 0.041(4) 0.026(3) 0.003(3) 0.021(3) -0.001(3)
C43 0.056(4) 0.075(5) 0.031(4) -0.008(4) 0.021(3) 0.000(4)
C44 0.039(3) 0.054(4) 0.027(3) 0.004(3) 0.020(3) 0.009(3)
C45 0.052(4) 0.078(6) 0.033(4) 0.002(4) 0.025(3) -0.004(4)
C50 0.026(3) 0.067(5) 0.022(3) 0.006(3) 0.008(3) 0.004(3)
C51 0.057(5) 0.093(7) 0.027(4) -0.002(4) 0.002(3) -0.030(5)
C52 0.027(3) 0.079(5) 0.014(3) 0.000(3) 0.006(2) 0.003(3)
C53 0.050(4) 0.079(6) 0.051(5) 0.039(4) 0.022(4) 0.030(4)
C56 0.025(3) 0.058(4) 0.023(3) -0.006(3) 0.008(2) 0.005(3)
C57 0.049(4) 0.077(6) 0.034(4) -0.014(4) 0.010(3) 0.012(4)
C58 0.035(4) 0.086(6) 0.039(4) 0.001(4) 0.005(3) 0.013(4)
C59 0.037(4) 0.088(6) 0.023(3) -0.004(4) 0.005(3) -0.011(4)
C60 0.041(4) 0.067(5) 0.029(3) -0.014(3) 0.014(3) -0.015(4)
C61 0.027(3) 0.062(4) 0.026(3) -0.015(3) 0.013(3) -0.006(3)
C62 0.025(3) 0.016(3) 0.025(3) 0.003(2) 0.007(2) 0.002(2)
C63 0.021(3) 0.014(2) 0.025(3) 0.002(2) 0.008(2) 0.003(2)
C64 0.024(3) 0.014(2) 0.026(3) 0.003(2) 0.012(2) 0.002(2)
C65 0.024(3) 0.012(2) 0.021(3) 0.0025(19) 0.006(2) 0.0039(19)
C66 0.025(3) 0.013(2) 0.027(3) 0.002(2) 0.013(2) 0.001(2)
C67 0.021(3) 0.014(2) 0.036(3) 0.002(2) 0.013(2) 0.001(2)
C68 0.021(3) 0.016(3) 0.040(3) -0.003(2) 0.010(2) 0.000(2)
C69 0.025(3) 0.022(3) 0.032(3) 0.001(2) 0.005(2) 0.002(2)
C70 0.026(3) 0.022(3) 0.029(3) 0.003(2) 0.005(2) 0.002(2)
C71 0.034(3) 0.021(3) 0.020(3) 0.003(2) 0.006(2) 0.000(2)
C72 0.027(3) 0.019(3) 0.027(3) 0.007(2) 0.008(2) 0.000(2)
C73 0.033(3) 0.029(3) 0.026(3) 0.009(2) 0.014(3) 0.002(2)
C74 0.030(3) 0.024(3) 0.022(3) 0.004(2) 0.009(2) -0.002(2)
C75 0.027(3) 0.022(3) 0.025(3) 0.005(2) 0.012(2) -0.001(2)
C76 0.029(3) 0.021(3) 0.019(3) 0.009(2) 0.009(2) 0.006(2)
C77 0.022(3) 0.015(2) 0.032(3) 0.006(2) 0.013(2) 0.003(2)
C78 0.026(3) 0.019(3) 0.024(3) 0.004(2) 0.011(2) 0.002(2)
C79 0.024(3) 0.015(2) 0.028(3) -0.001(2) 0.012(2) 0.002(2)
C80 0.023(3) 0.017(2) 0.026(3) -0.001(2) 0.009(2) 0.001(2)
C81 0.021(3) 0.014(2) 0.022(3) -0.001(2) 0.006(2) 0.0000(19)
C82 0.026(3) 0.021(3) 0.021(3) 0.000(2) 0.008(2) 0.000(2)
C83 0.024(3) 0.020(3) 0.027(3) 0.001(2) 0.009(2) 0.002(2)
C84 0.026(3) 0.019(3) 0.023(3) 0.000(2) 0.011(2) -0.003(2)
C85 0.031(3) 0.014(2) 0.026(3) 0.003(2) 0.017(2) 0.000(2)
C86 0.034(3) 0.018(3) 0.029(3) 0.003(2) 0.018(3) -0.002(2)
C87 0.032(3) 0.017(3) 0.036(3) 0.000(2) 0.019(3) -0.001(2)
C88 0.029(3) 0.014(2) 0.032(3) 0.000(2) 0.016(2) 0.002(2)
C89 0.025(3) 0.019(3) 0.039(3) -0.001(2) 0.014(3) 0.000(2)
C90 0.028(3) 0.027(3) 0.045(4) -0.003(3) 0.022(3) -0.002(2)
C91 0.026(3) 0.023(3) 0.041(3) -0.010(2) 0.015(3) 0.002(2)
C92 0.020(3) 0.012(2) 0.036(3) -0.006(2) 0.005(2) 0.002(2)
C93 0.028(3) 0.037(3) 0.038(4) 0.000(3) 0.005(3) 0.008(3)
C94 0.038(4) 0.038(4) 0.051(4) 0.008(3) 0.011(3) 0.017(3)
C95 0.032(3) 0.041(4) 0.031(3) 0.005(3) 0.007(3) 0.005(3)
C96 0.035(4) 0.067(5) 0.040(4) -0.007(4) 0.011(3) -0.005(3)
C97 0.030(3) 0.057(4) 0.024(3) -0.004(3) 0.003(3) 0.002(3)
C98 0.059(5) 0.052(5) 0.057(5) -0.026(4) 0.015(4) -0.014(4)
C99 0.036(3) 0.039(3) 0.023(3) -0.002(3) 0.012(3) 0.001(3)
C100 0.045(4) 0.042(4) 0.047(4) -0.005(3) 0.024(3) 0.008(3)
C101 0.026(3) 0.035(3) 0.029(3) 0.007(3) 0.010(2) -0.002(2)
C102 0.047(4) 0.035(4) 0.074(5) 0.018(4) 0.034(4) 0.000(3)
C103 0.023(3) 0.031(3) 0.030(3) 0.002(2) 0.011(2) -0.003(2)
C104 0.049(4) 0.036(4) 0.044(4) -0.009(3) 0.008(3) -0.002(3)
C105 0.024(3) 0.038(3) 0.025(3) 0.005(2) 0.009(2) 0.003(2)
C106 0.033(3) 0.035(3) 0.034(3) 0.004(3) 0.014(3) 0.005(3)
C107 0.031(3) 0.030(3) 0.025(3) 0.005(2) 0.010(2) 0.002(2)
C108 0.045(4) 0.047(4) 0.030(3) 0.004(3) 0.015(3) -0.007(3)
C109 0.033(3) 0.043(4) 0.033(3) 0.007(3) 0.020(3) 0.003(3)
C110 0.055(4) 0.055(4) 0.030(3) -0.012(3) 0.014(3) 0.001(4)
C111 0.034(3) 0.038(3) 0.037(3) 0.010(3) 0.025(3) 0.004(3)
C112 0.050(4) 0.053(4) 0.048(4) 0.003(3) 0.032(4) 0.014(3)
C113 0.034(3) 0.046(4) 0.046(4) 0.001(3) 0.020(3) 0.001(3)
C114 0.048(4) 0.054(5) 0.060(5) 0.007(4) 0.029(4) 0.000(4)
C115 0.023(3) 0.038(4) 0.047(4) -0.003(3) 0.011(3) 0.003(3)
C116 0.032(4) 0.042(4) 0.070(5) -0.009(4) 0.012(4) -0.005(3)
C117 0.026(3) 0.032(3) 0.021(3) -0.002(2) 0.011(2) -0.003(2)
C118 0.031(3) 0.036(3) 0.021(3) 0.004(2) 0.009(2) -0.001(3)
C119 0.037(3) 0.044(4) 0.026(3) 0.005(3) 0.015(3) -0.010(3)
C120 0.033(3) 0.061(4) 0.031(3) 0.004(3) 0.019(3) -0.005(3)
C121 0.038(3) 0.042(4) 0.036(3) 0.003(3) 0.020(3) 0.009(3)
C122 0.035(3) 0.034(3) 0.027(3) 0.005(2) 0.017(3) 0.002(3)
C130 0.034(3) 0.027(3) 0.039(3) 0.002(3) 0.016(3) 0.000(3)
C131 0.052(4) 0.031(3) 0.032(3) 0.004(3) 0.014(3) 0.002(3)
C132 0.090(6) 0.041(4) 0.063(5) 0.003(4) 0.052(5) -0.001(4)
C133 0.059(5) 0.038(4) 0.084(6) -0.005(4) 0.049(5) -0.004(4)
C134 0.038(4) 0.036(4) 0.070(5) 0.004(4) 0.019(4) -0.001(3)
C135 0.040(3) 0.027(3) 0.033(3) -0.003(3) 0.011(3) -0.002(3)
C136 0.054(4) 0.038(4) 0.064(5) 0.013(3) 0.038(4) 0.005(3)
C137 0.057(5) 0.071(6) 0.114(8) 0.024(6) 0.031(6) 0.005(5)
C138 0.065(5) 0.067(5) 0.025(3) -0.010(3) 0.001(3) 0.000(4)

loop_
_atom_type_symbol
_atom_type_description
_atom_type_scat_dispersion_real
_atom_type_scat_dispersion_imag
_atom_type_scat_source
C C 0.0033 0.0016
;
International Tables for Crystallography
(Vol. C, Tables 4.2.6.8 and 6.1.1.4)
;
H H 0.0000 0.0000
;
International Tables for Crystallography
(Vol. C, Table 6.1.1.4)
;
F F 0.0171 0.0103
;
International Tables for Crystallography
(Vol. C, Tables 4.2.6.8 and 6.1.1.4)
;
N N 0.0061 0.0033
;
International Tables for Crystallography
(Vol. C, Tables 4.2.6.8 and 6.1.1.4)
;
Sb Sb -0.5866 1.5461
;
International Tables for Crystallography
(Vol. C, Tables 4.2.6.8 and 6.1.1.4)
;
O O 0.0106 0.0060
;
International Tables for Crystallography
(Vol. C, Tables 4.2.6.8 and 6.1.1.4)
;
Cl Cl 0.1484 0.1585
;
International Tables for Crystallography
(Vol. C, Tables 4.2.6.8 and 6.1.1.4)
;

loop_
_geom_angle_atom_site_label_1
_geom_angle_atom_site_label_2
_geom_angle_atom_site_label_3
_geom_angle
C123 O1 C129 115.7(10)
O1 C123 C124 114.2(11)
O1 C123 C128 124.7(11)
C124 C123 C128 121.1(10)
C125 C124 C123 120.6(11)
C125 C124 H124 119.7
C123 C124 H124 119.7
C124 C125 C126 119.3(12)
C124 C125 H125 120.4
C126 C125 H125 120.4
C127 C126 C125 118.9(12)
C127 C126 H126 120.5
C125 C126 H126 120.5
C126 C127 C128 123.7(12)
C126 C127 H127 118.1
C128 C127 H127 118.1
C127 C128 C123 116.4(11)
C127 C128 H128 121.8
C123 C128 H128 121.8
O1 C129 H12A 109.5
O1 C129 H12B 109.5
H12A C129 H12B 109.5
O1 C129 H12C 109.5
H12A C129 H12C 109.5
H12B C129 H12C 109.5
C223 O10 C229 118(3)
O10 C223 C224 114(2)
O10 C223 C228 126(2)
C224 C223 C228 120(2)
C223 C224 C225 119(2)
C223 C224 H224 120.5
C225 C224 H224 120.5
C226 C225 C224 121(2)
C226 C225 H225 119.4
C224 C225 H225 119.4
C227 C226 C225 119(2)
C227 C226 H226 120.5
C225 C226 H226 120.5
C228 C227 C226 121(2)
C228 C227 H227 119.6
C226 C227 H227 119.6
C227 C228 C223 120(2)
C227 C228 H228 120.2
C223 C228 H228 120.2
O10 C229 H22A 109.5
O10 C229 H22B 109.5
H22A C229 H22B 109.5
O10 C229 H22C 109.5
H22A C229 H22C 109.5
H22B C229 H22C 109.5
C13 C38 C39 114.3(9)
C13 C38 H38A 108.7
C39 C38 H38A 108.7
C13 C38 H38B 108.7
C39 C38 H38B 108.7
H38A C38 H38B 107.6
C38 C39 H39A 109.5
C38 C39 H39B 109.5
H39A C39 H39B 109.5
C38 C39 H39C 109.5
H39A C39 H39C 109.5
H39B C39 H39C 109.5
C13 C338 C339 103.8(15)
C13 C338 H33A 111.0
C339 C338 H33A 111.0
C13 C338 H33B 111.0
C339 C338 H33B 111.0
H33A C338 H33B 109.0
C338 C339 H33C 109.5
C338 C339 H33D 109.5
H33C C339 H33D 109.5
C338 C339 H33E 109.5
H33C C339 H33E 109.5
H33D C339 H33E 109.5
C30 C54 C55 109.4(6)
C30 C54 H54A 109.8
C55 C54 H54A 109.8
C30 C54 H54B 109.8
C55 C54 H54B 109.8
H54A C54 H54B 108.2
C54 C55 H55A 109.5
C54 C55 H55B 109.5
H55A C55 H55B 109.5
C54 C55 H55C 109.5
H55A C55 H55C 109.5
H55B C55 H55C 109.5
C30 C354 C355 104(2)
C30 C354 H35A 111.0
C355 C354 H35A 111.0
C30 C354 H35B 111.0
C355 C354 H35B 111.0
H35A C354 H35B 109.0
C354 C355 H35C 109.5
C354 C355 H35D 109.5
H35C C355 H35D 109.5
C354 C355 H35E 109.5
H35C C355 H35E 109.5
H35D C355 H35E 109.5
F30 Sb5 F28 92.0(2)
F30 Sb5 F26 89.8(2)
F28 Sb5 F26 178.2(2)
F30 Sb5 F29 90.1(2)
F28 Sb5 F29 91.3(2)
F26 Sb5 F29 89.02(19)
F30 Sb5 F25 179.09(19)
F28 Sb5 F25 88.8(2)
F26 Sb5 F25 89.44(19)
F29 Sb5 F25 89.46(17)
F30 Sb5 F27 91.2(2)
F28 Sb5 F27 89.2(2)
F26 Sb5 F27 90.46(19)
F29 Sb5 F27 178.7(2)
F25 Sb5 F27 89.30(17)
F300 Sb50 F280 92.3(16)
F300 Sb50 F260 89.5(15)
F280 Sb50 F260 178(2)
F300 Sb50 F290 90.2(15)
F280 Sb50 F290 91.3(16)
F260 Sb50 F290 89.8(16)
F300 Sb50 F250 177.9(19)
F280 Sb50 F250 89.2(16)
F260 Sb50 F250 88.9(16)
F290 Sb50 F250 91.1(16)
F300 Sb50 F270 91.0(16)
F280 Sb50 F270 88.8(16)
F260 Sb50 F270 90.1(15)
F290 Sb50 F270 178.8(19)
F250 Sb50 F270 87.7(15)
C8 C32 C33 111.6(7)
C8 C32 H32A 109.3
C33 C32 H32A 109.3
C8 C32 H32B 109.3
C33 C32 H32B 109.3
H32A C32 H32B 108.0
C32 C33 H33F 109.5
C32 C33 H33G 109.5
H33F C33 H33G 109.5
C32 C33 H33H 109.5
H33F C33 H33H 109.5
H33G C33 H33H 109.5
C8 C332 C333 119(2)
C8 C332 H33I 107.6
C333 C332 H33I 107.6
C8 C332 H33J 107.6
C333 C332 H33J 107.6
H33I C332 H33J 107.0
C332 C333 H33K 109.5
C332 C333 H33L 109.5
H33K C333 H33L 109.5
C332 C333 H33M 109.5
H33K C333 H33M 109.5
H33L C333 H33M 109.5
C12 C36 C37 112.7(12)
C12 C36 H36A 109.1
C37 C36 H36A 109.1
C12 C36 H36B 109.1
C37 C36 H36B 109.1
H36A C36 H36B 107.8
C36 C37 H37A 109.5
C36 C37 H37B 109.5
H37A C37 H37B 109.5
C36 C37 H37C 109.5
H37A C37 H37C 109.5
H37B C37 H37C 109.5
C12 C336 C337 110(3)
C12 C336 H33N 109.7
C337 C336 H33N 109.7
C12 C336 H33O 109.7
C337 C336 H33O 109.7
H33N C336 H33O 108.2
C336 C337 H33P 109.5
C336 C337 H33Q 109.5
H33P C337 H33Q 109.5
C336 C337 H33R 109.5
H33P C337 H33R 109.5
H33Q C337 H33R 109.5
C9 C34 C35 111.8(5)
C9 C34 H34A 109.2
C35 C34 H34A 109.2
C9 C34 H34B 109.2
C35 C34 H34B 109.2
H34A C34 H34B 107.9
C34 C35 H35F 109.5
C34 C35 H35G 109.5
H35F C35 H35G 109.5
C34 C35 H35H 109.5
H35F C35 H35H 109.5
H35G C35 H35H 109.5
C9 C334 C335 85(10)
C9 C334 H33S 114.4
C335 C334 H33S 114.4
C9 C334 H33T 114.4
C335 C334 H33T 114.4
H33S C334 H33T 111.5
C334 C335 H33U 109.5
C334 C335 H33V 109.5
H33U C335 H33V 109.5
C334 C335 H33W 109.5
H33U C335 H33W 109.5
H33V C335 H33W 109.5
C22 C46 C47 110.7(15)
C22 C46 H46A 109.5
C47 C46 H46A 109.5
C22 C46 H46B 109.5
C47 C46 H46B 109.5
H46A C46 H46B 108.1
C46 C47 H47A 109.5
C46 C47 H47B 109.5
H47A C47 H47B 109.5
C46 C47 H47C 109.5
H47A C47 H47C 109.5
H47B C47 H47C 109.5
C22 C346 C347 111(2)
C22 C346 H34C 109.4
C347 C346 H34C 109.4
C22 C346 H34D 109.4
C347 C346 H34D 109.4
H34C C346 H34D 108.0
C346 C347 H34E 109.5
C346 C347 H34F 109.5
H34E C347 H34F 109.5
C346 C347 H34G 109.5
H34E C347 H34G 109.5
H34F C347 H34G 109.5
C25 C48 C49 112.6(15)
C25 C48 H48A 109.1
C49 C48 H48A 109.1
C25 C48 H48B 109.1
C49 C48 H48B 109.1
H48A C48 H48B 107.8
C48 C49 H49A 109.5
C48 C49 H49B 109.5
H49A C49 H49B 109.5
C48 C49 H49C 109.5
H49A C49 H49C 109.5
H49B C49 H49C 109.5
C25 C348 C349 110(2)
C25 C348 H34H 109.8
C349 C348 H34H 109.8
C25 C348 H34I 109.8
C349 C348 H34I 109.8
H34H C348 H34I 108.2
C348 C349 H34J 109.5
C348 C349 H34K 109.5
H34J C349 H34K 109.5
C348 C349 H34L 109.5
H34J C349 H34L 109.5
H34K C349 H34L 109.5
F2 Sb1 F4 178.18(19)
F2 Sb1 F6 89.1(2)
F4 Sb1 F6 91.09(19)
F2 Sb1 F5 90.48(19)
F4 Sb1 F5 91.33(17)
F6 Sb1 F5 90.4(2)
F2 Sb1 F1 90.9(2)
F4 Sb1 F1 88.90(18)
F6 Sb1 F1 179.6(2)
F5 Sb1 F1 90.02(18)
F2 Sb1 F3 89.6(2)
F4 Sb1 F3 88.63(18)
F6 Sb1 F3 90.9(2)
F5 Sb1 F3 178.7(2)
F1 Sb1 F3 88.7(2)
F9 Sb2 F8 94.0(3)
F9 Sb2 F7 91.9(3)
F8 Sb2 F7 93.5(2)
F9 Sb2 F12 92.1(3)
F8 Sb2 F12 89.7(2)
F7 Sb2 F12 174.7(3)
F9 Sb2 F10 90.0(3)
F8 Sb2 F10 175.8(3)
F7 Sb2 F10 87.4(2)
F12 Sb2 F10 89.1(2)
F9 Sb2 F11 176.5(3)
F8 Sb2 F11 88.9(3)
F7 Sb2 F11 90.0(3)
F12 Sb2 F11 85.9(2)
F10 Sb2 F11 87.0(3)
F14 Sb3 F18 91.7(4)
F14 Sb3 F13 90.5(3)
F18 Sb3 F13 177.8(3)
F14 Sb3 F16 177.9(4)
F18 Sb3 F16 89.5(4)
F13 Sb3 F16 88.4(3)
F14 Sb3 F15 91.7(3)
F18 Sb3 F15 89.7(2)
F13 Sb3 F15 90.7(2)
F16 Sb3 F15 90.1(3)
F14 Sb3 F17 88.5(4)
F18 Sb3 F17 90.3(2)
F13 Sb3 F17 89.2(2)
F16 Sb3 F17 89.8(3)
F15 Sb3 F17 179.9(4)
F23 Sb4 F21 179.2(2)
F23 Sb4 F19 89.1(2)
F21 Sb4 F19 90.8(2)
F23 Sb4 F24 90.3(2)
F21 Sb4 F24 89.73(18)
F19 Sb4 F24 179.2(2)
F23 Sb4 F20 89.0(2)
F21 Sb4 F20 90.2(2)
F19 Sb4 F20 91.0(2)
F24 Sb4 F20 89.58(19)
F23 Sb4 F22 91.6(2)
F21 Sb4 F22 89.2(2)
F19 Sb4 F22 88.8(2)
F24 Sb4 F22 90.6(2)
F20 Sb4 F22 179.4(2)
F35 Sb6 F32 89.81(16)
F35 Sb6 F36 91.07(19)
F32 Sb6 F36 91.17(17)
F35 Sb6 F33 178.88(19)
F32 Sb6 F33 90.26(16)
F36 Sb6 F33 90.04(19)
F35 Sb6 F31 89.69(18)
F32 Sb6 F31 90.80(16)
F36 Sb6 F31 177.89(17)
F33 Sb6 F31 89.20(18)
F35 Sb6 F34 90.40(16)
F32 Sb6 F34 179.59(16)
F36 Sb6 F34 89.18(16)
F33 Sb6 F34 89.52(16)
F31 Sb6 F34 88.85(16)
C130 O2 C136 116.9(5)
C10 N1 C1 123.1(4)
C10 N1 C7 111.9(4)
C1 N1 C7 124.9(4)
C14 N2 C11 108.2(4)
C14 N2 C2 129.1(4)
C11 N2 C2 122.1(4)
C16 N3 C19 108.2(4)
C16 N3 C3 128.6(5)
C19 N3 C3 121.8(4)
C4 N4 C20 122.6(4)
C4 N4 C23 125.6(4)
C20 N4 C23 111.7(4)
C5 N5 C24 123.8(4)
C5 N5 C27 123.6(4)
C24 N5 C27 112.5(4)
C6 N6 C31 124.0(4)
C6 N6 C28 123.2(4)
C31 N6 C28 112.4(4)
C71 N7 C62 123.0(5)
C71 N7 C68 112.4(4)
C62 N7 C68 124.5(5)
C75 N8 C72 108.1(4)
C75 N8 C63 128.5(4)
C72 N8 C63 121.1(4)
C80 N9 C77 109.1(4)
C80 N9 C64 122.2(4)
C77 N9 C64 128.1(4)
C81 N10 C65 123.0(4)
C81 N10 C84 112.0(4)
C65 N10 C84 124.9(4)
C66 N11 C85 124.0(4)
C66 N11 C88 123.1(4)
C85 N11 C88 112.6(4)
C67 N12 C92 123.6(5)
C67 N12 C89 124.0(5)
C92 N12 C89 112.3(4)
N1 C1 C6 115.4(4)
N1 C1 C2 121.9(5)
C6 C1 C2 122.7(5)
N2 C2 C3 127.9(5)
N2 C2 C1 114.9(5)
C3 C2 C1 117.1(5)
C4 C3 C2 118.7(5)
C4 C3 N3 114.7(4)
C2 C3 N3 126.5(5)
N4 C4 C5 115.4(5)
N4 C4 C3 122.7(4)
C5 C4 C3 121.9(4)
C6 C5 N5 119.1(5)
C6 C5 C4 119.8(5)
N5 C5 C4 121.1(4)
C5 C6 N6 119.3(5)
C5 C6 C1 119.7(5)
N6 C6 C1 120.8(5)
C31 C7 N1 117.0(4)
C31 C7 C8 137.7(5)
N1 C7 C8 105.3(4)
C9 C8 C7 108.7(5)
C9 C8 C332 118.5(17)
C7 C8 C332 131.2(17)
C9 C8 C32 124.2(5)
C7 C8 C32 126.2(6)
C8 C9 C10 107.9(5)
C8 C9 C34 124.5(5)
C10 C9 C34 126.9(5)
C8 C9 C334 111(10)
C10 C9 C334 130(10)
N1 C10 C11 116.7(5)
N1 C10 C9 105.9(4)
C11 C10 C9 137.5(5)
N2 C11 C10 119.9(5)
N2 C11 C12 107.8(5)
C10 C11 C12 132.1(5)
C13 C12 C11 109.0(5)
C13 C12 C36 122.6(11)
C11 C12 C36 127.3(12)
C13 C12 C336 127(4)
C11 C12 C336 123(4)
C12 C13 C14 107.4(5)
C12 C13 C338 127.4(12)
C14 C13 C338 124.2(12)
C12 C13 C38 120.5(7)
C14 C13 C38 129.6(7)
N2 C14 C15 125.1(5)
N2 C14 C13 106.9(5)
C15 C14 C13 127.6(5)
C16 C15 C14 130.0(5)
C16 C15 C56 114.2(5)
C14 C15 C56 115.8(5)
C15 C16 N3 125.7(5)
C15 C16 C17 127.4(5)
N3 C16 C17 106.5(5)
C18 C17 C16 108.2(5)
C18 C17 C40 121.0(5)
C16 C17 C40 129.5(6)
C17 C18 C19 108.7(5)
C17 C18 C42 122.0(5)
C19 C18 C42 128.7(6)
C20 C19 C18 132.5(5)
C20 C19 N3 119.5(5)
C18 C19 N3 107.9(5)
N4 C20 C19 117.3(5)
N4 C20 C21 105.5(5)
C19 C20 C21 137.2(5)
C22 C21 C20 108.6(5)
C22 C21 C44 124.2(5)
C20 C21 C44 127.1(5)
C21 C22 C23 109.2(5)
C21 C22 C346 123(2)
C23 C22 C346 128(2)
C21 C22 C46 121.8(16)
C23 C22 C46 127.7(16)
N4 C23 C24 117.3(5)
N4 C23 C22 104.8(4)
C24 C23 C22 138.0(5)
N5 C24 C23 116.7(5)
N5 C24 C25 104.9(4)
C23 C24 C25 138.3(5)
C26 C25 C24 109.4(5)
C26 C25 C348 121(3)
C24 C25 C348 129(3)
C26 C25 C48 126.4(19)
C24 C25 C48 123.9(18)
C25 C26 C27 108.2(5)
C25 C26 C50 124.6(5)
C27 C26 C50 127.2(5)
N5 C27 C28 117.5(5)
N5 C27 C26 104.9(4)
C28 C27 C26 137.6(5)
C27 C28 N6 116.9(4)
C27 C28 C29 138.4(5)
N6 C28 C29 104.7(4)
C30 C29 C28 108.9(5)
C30 C29 C52 123.8(5)
C28 C29 C52 127.1(5)
C29 C30 C31 108.7(5)
C29 C30 C54 124.6(7)
C31 C30 C54 126.6(7)
C29 C30 C354 122(3)
C31 C30 C354 126(3)
N6 C31 C7 116.8(5)
N6 C31 C30 105.2(4)
C7 C31 C30 137.9(5)
C17 C40 C41 109.0(5)
C17 C40 H40A 109.9
C41 C40 H40A 109.9
C17 C40 H40B 109.9
C41 C40 H40B 109.9
H40A C40 H40B 108.3
C40 C41 H41A 109.5
C40 C41 H41B 109.5
H41A C41 H41B 109.5
C40 C41 H41C 109.5
H41A C41 H41C 109.5
H41B C41 H41C 109.5
C18 C42 C43 114.0(5)
C18 C42 H42A 108.8
C43 C42 H42A 108.8
C18 C42 H42B 108.8
C43 C42 H42B 108.8
H42A C42 H42B 107.7
C42 C43 H43A 109.5
C42 C43 H43B 109.5
H43A C43 H43B 109.5
C42 C43 H43C 109.5
H43A C43 H43C 109.5
H43B C43 H43C 109.5
C21 C44 C45 114.0(5)
C21 C44 H44A 108.7
C45 C44 H44A 108.7
C21 C44 H44B 108.7
C45 C44 H44B 108.7
H44A C44 H44B 107.6
C44 C45 H45A 109.5
C44 C45 H45B 109.5
H45A C45 H45B 109.5
C44 C45 H45C 109.5
H45A C45 H45C 109.5
H45B C45 H45C 109.5
C26 C50 C51 114.0(6)
C26 C50 H50A 108.8
C51 C50 H50A 108.8
C26 C50 H50B 108.8
C51 C50 H50B 108.8
H50A C50 H50B 107.7
C50 C51 H51A 109.5
C50 C51 H51B 109.5
H51A C51 H51B 109.5
C50 C51 H51C 109.5
H51A C51 H51C 109.5
H51B C51 H51C 109.5
C29 C52 C53 112.9(6)
C29 C52 H52A 109.0
C53 C52 H52A 109.0
C29 C52 H52B 109.0
C53 C52 H52B 109.0
H52A C52 H52B 107.8
C52 C53 H53A 109.5
C52 C53 H53B 109.5
H53A C53 H53B 109.5
C52 C53 H53C 109.5
H53A C53 H53C 109.5
H53B C53 H53C 109.5
C61 C56 C57 121.1(6)
C61 C56 C15 119.7(5)
C57 C56 C15 119.1(6)
C56 C57 C58 118.9(7)
C56 C57 H57 120.5
C58 C57 H57 120.5
C59 C58 C57 120.0(7)
C59 C58 H58 120.0
C57 C58 H58 120.0
C58 C59 C60 120.9(6)
C58 C59 H59 119.5
C60 C59 H59 119.5
C59 C60 C61 120.3(7)
C59 C60 H60 119.8
C61 C60 H60 119.8
C56 C61 C60 118.7(6)
C56 C61 H61 120.7
C60 C61 H61 120.7
C67 C62 N7 115.3(5)
C67 C62 C63 122.5(5)
N7 C62 C63 122.1(5)
C62 C63 C64 117.8(5)
C62 C63 N8 115.1(4)
C64 C63 N8 127.1(5)
C63 C64 N9 127.5(5)
C63 C64 C65 117.9(5)
N9 C64 C65 114.5(4)
N10 C65 C66 115.5(5)
N10 C65 C64 122.3(5)
C66 C65 C64 122.2(5)
C67 C66 N11 119.8(5)
C67 C66 C65 119.3(5)
N11 C66 C65 121.0(5)
C66 C67 C62 120.0(5)
C66 C67 N12 118.2(5)
C62 C67 N12 121.8(5)
N7 C68 C92 118.4(5)
N7 C68 C69 103.9(5)
C92 C68 C69 137.7(5)
C70 C69 C68 109.3(5)
C70 C69 C93 124.3(5)
C68 C69 C93 125.9(5)
C69 C70 C71 107.6(5)
C69 C70 C95 124.1(5)
C71 C70 C95 127.4(5)
N7 C71 C72 116.0(5)
N7 C71 C70 106.4(5)
C72 C71 C70 137.6(5)
N8 C72 C73 108.4(5)
N8 C72 C71 119.3(5)
C73 C72 C71 132.3(5)
C74 C73 C72 107.8(5)
C74 C73 C97 126.4(5)
C72 C73 C97 124.7(5)
C73 C74 C75 108.6(5)
C73 C74 C99 122.8(5)
C75 C74 C99 127.9(5)
C76 C75 N8 124.5(5)
C76 C75 C74 128.6(5)
N8 C75 C74 106.6(5)
C75 C76 C77 129.2(5)
C75 C76 C117 115.8(5)
C77 C76 C117 115.0(5)
N9 C77 C76 125.8(5)
N9 C77 C78 105.6(4)
C76 C77 C78 128.0(5)
C79 C78 C77 108.7(5)
C79 C78 C101 122.6(5)
C77 C78 C101 128.1(5)
C78 C79 C80 107.6(5)
C78 C79 C103 126.0(5)
C80 C79 C103 126.0(5)
N9 C80 C79 108.2(4)
N9 C80 C81 120.0(5)
C79 C80 C81 131.7(5)
N10 C81 C80 115.7(4)
N10 C81 C82 105.9(4)
C80 C81 C82 138.4(5)
C83 C82 C81 107.7(5)
C83 C82 C105 123.9(5)
C81 C82 C105 127.9(5)
C82 C83 C84 108.7(5)
C82 C83 C107 123.0(5)
C84 C83 C107 127.8(5)
N10 C84 C85 117.0(5)
N10 C84 C83 105.3(4)
C85 C84 C83 137.6(5)
N11 C85 C84 116.4(4)
N11 C85 C86 105.8(4)
C84 C85 C86 137.8(5)
C87 C86 C85 108.5(5)
C87 C86 C109 124.2(5)
C85 C86 C109 126.5(5)
C86 C87 C88 109.0(5)
C86 C87 C111 123.7(5)
C88 C87 C111 127.3(5)
C89 C88 N11 117.1(5)
C89 C88 C87 138.6(5)
N11 C88 C87 104.2(4)
N12 C89 C88 117.7(5)
N12 C89 C90 103.8(5)
C88 C89 C90 138.5(5)
C91 C90 C89 109.7(5)
C91 C90 C113 123.3(5)
C89 C90 C113 127.0(6)
C90 C91 C92 108.4(5)
C90 C91 C115 125.1(5)
C92 C91 C115 126.4(5)
N12 C92 C68 115.7(5)
N12 C92 C91 105.7(5)
C68 C92 C91 138.6(5)
C69 C93 C94 110.9(5)
C69 C93 H93A 109.5
C94 C93 H93A 109.5
C69 C93 H93B 109.5
C94 C93 H93B 109.5
H93A C93 H93B 108.0
C93 C94 H94A 109.5
C93 C94 H94B 109.5
H94A C94 H94B 109.5
C93 C94 H94C 109.5
H94A C94 H94C 109.5
H94B C94 H94C 109.5
C70 C95 C96 115.1(6)
C70 C95 H95A 108.5
C96 C95 H95A 108.5
C70 C95 H95B 108.5
C96 C95 H95B 108.5
H95A C95 H95B 107.5
C95 C96 H96A 109.5
C95 C96 H96B 109.5
H96A C96 H96B 109.5
C95 C96 H96C 109.5
H96A C96 H96C 109.5
H96B C96 H96C 109.5
C73 C97 C98 111.0(5)
C73 C97 H97A 109.4
C98 C97 H97A 109.4
C73 C97 H97B 109.4
C98 C97 H97B 109.4
H97A C97 H97B 108.0
C97 C98 H98A 109.5
C97 C98 H98B 109.5
H98A C98 H98B 109.5
C97 C98 H98C 109.5
H98A C98 H98C 109.5
H98B C98 H98C 109.5
C74 C99 C100 112.1(5)
C74 C99 H99A 109.2
C100 C99 H99A 109.2
C74 C99 H99B 109.2
C100 C99 H99B 109.2
H99A C99 H99B 107.9
C99 C100 H10A 109.5
C99 C100 H10B 109.5
H10A C100 H10B 109.5
C99 C100 H10C 109.5
H10A C100 H10C 109.5
H10B C100 H10C 109.5
C78 C101 C102 112.0(5)
C78 C101 H10D 109.2
C102 C101 H10D 109.2
C78 C101 H10E 109.2
C102 C101 H10E 109.2
H10D C101 H10E 107.9
C101 C102 H10F 109.5
C101 C102 H10G 109.5
H10F C102 H10G 109.5
C101 C102 H10H 109.5
H10F C102 H10H 109.5
H10G C102 H10H 109.5
C79 C103 C104 112.6(5)
C79 C103 H10I 109.1
C104 C103 H10I 109.1
C79 C103 H10J 109.1
C104 C103 H10J 109.1
H10I C103 H10J 107.8
C103 C104 H10K 109.5
C103 C104 H10L 109.5
H10K C104 H10L 109.5
C103 C104 H10M 109.5
H10K C104 H10M 109.5
H10L C104 H10M 109.5
C82 C105 C106 112.8(5)
C82 C105 H10N 109.0
C106 C105 H10N 109.0
C82 C105 H10O 109.0
C106 C105 H10O 109.0
H10N C105 H10O 107.8
C105 C106 H10P 109.5
C105 C106 H10Q 109.5
H10P C106 H10Q 109.5
C105 C106 H10R 109.5
H10P C106 H10R 109.5
H10Q C106 H10R 109.5
C83 C107 C108 114.7(5)
C83 C107 H10S 108.6
C108 C107 H10S 108.6
C83 C107 H10T 108.6
C108 C107 H10T 108.6
H10S C107 H10T 107.6
C107 C108 H10U 109.5
C107 C108 H10V 109.5
H10U C108 H10V 109.5
C107 C108 H10W 109.5
H10U C108 H10W 109.5
H10V C108 H10W 109.5
C86 C109 C110 110.1(5)
C86 C109 H100 109.6
C110 C109 H100 109.6
C86 C109 H101 109.6
C110 C109 H101 109.6
H100 C109 H101 108.2
C109 C110 H11A 109.5
C109 C110 H11B 109.5
H11A C110 H11B 109.5
C109 C110 H11C 109.5
H11A C110 H11C 109.5
H11B C110 H11C 109.5
C87 C111 C112 113.2(5)
C87 C111 H11D 108.9
C112 C111 H11D 108.9
C87 C111 H11E 108.9
C112 C111 H11E 108.9
H11D C111 H11E 107.7
C111 C112 H11F 109.5
C111 C112 H11G 109.5
H11F C112 H11G 109.5
C111 C112 H11H 109.5
H11F C112 H11H 109.5
H11G C112 H11H 109.5
C114 C113 C90 112.4(6)
C114 C113 H11I 109.1
C90 C113 H11I 109.1
C114 C113 H11J 109.1
C90 C113 H11J 109.1
H11I C113 H11J 107.9
C113 C114 H11K 109.5
C113 C114 H11L 109.5
H11K C114 H11L 109.5
C113 C114 H11M 109.5
H11K C114 H11M 109.5
H11L C114 H11M 109.5
C91 C115 C116 112.2(5)
C91 C115 H11N 109.2
C116 C115 H11N 109.2
C91 C115 H11O 109.2
C116 C115 H11O 109.2
H11N C115 H11O 107.9
C115 C116 H11P 109.5
C115 C116 H11Q 109.5
H11P C116 H11Q 109.5
C115 C116 H11R 109.5
H11P C116 H11R 109.5
H11Q C116 H11R 109.5
C122 C117 C118 120.1(5)
C122 C117 C76 119.7(5)
C118 C117 C76 120.0(5)
C119 C118 C117 119.8(6)
C119 C118 H118 120.1
C117 C118 H118 120.1
C120 C119 C118 119.8(6)
C120 C119 H119 120.1
C118 C119 H119 120.1
C121 C120 C119 120.5(6)
C121 C120 H120 119.7
C119 C120 H120 119.7
C120 C121 C122 120.2(6)
C120 C121 H121 119.9
C122 C121 H121 119.9
C121 C122 C117 119.5(5)
C121 C122 H122 120.2
C117 C122 H122 120.2
O2 C130 C131 115.4(6)
O2 C130 C135 123.8(6)
C131 C130 C135 120.8(6)
C130 C131 C132 118.7(7)
C130 C131 H131 120.6
C132 C131 H131 120.6
C133 C132 C131 121.0(7)
C133 C132 H132 119.5
C131 C132 H132 119.5
C132 C133 C134 120.1(7)
C132 C133 H133 120.0
C134 C133 H133 120.0
C135 C134 C133 120.3(7)
C135 C134 H134 119.9
C133 C134 H134 119.9
C134 C135 C130 119.1(6)
C134 C135 H135 120.4
C130 C135 H135 120.4
O2 C136 H13A 109.5
O2 C136 H13B 109.5
H13A C136 H13B 109.5
O2 C136 H13C 109.5
H13A C136 H13C 109.5
H13B C136 H13C 109.5
Cl2 C137 Cl1 110.7(6)
Cl2 C137 Cl3 111.5(5)
Cl1 C137 Cl3 110.7(5)
Cl2 C137 H137 107.9
Cl1 C137 H137 107.9
Cl3 C137 H137 107.9
Cl6 C138 Cl4 110.8(5)
Cl6 C138 Cl5 108.9(4)
Cl4 C138 Cl5 111.4(4)
Cl6 C138 H138 108.6
Cl4 C138 H138 108.6
Cl5 C138 H138 108.6

loop_
_geom_bond_atom_site_label_1
_geom_bond_atom_site_label_2
_geom_bond_distance
O1 C123 1.359(12)
O1 C129 1.410(13)
C123 C124 1.380(13)
C123 C128 1.402(12)
C124 C125 1.369(14)
C124 H124 0.9500
C125 C126 1.400(13)
C125 H125 0.9500
C126 C127 1.358(13)
C126 H126 0.9500
C127 C128 1.375(13)
C127 H127 0.9500
C128 H128 0.9500
C129 H12A 0.9800
C129 H12B 0.9800
C129 H12C 0.9800
O10 C223 1.382(18)
O10 C229 1.437(18)
C223 C224 1.389(18)
C223 C228 1.391(18)
C224 C225 1.390(18)
C224 H224 0.9500
C225 C226 1.381(18)
C225 H225 0.9500
C226 C227 1.380(18)
C226 H226 0.9500
C227 C228 1.377(18)
C227 H227 0.9500
C228 H228 0.9500
C229 H22A 0.9800
C229 H22B 0.9800
C229 H22C 0.9800
C38 C13 1.525(11)
C38 C39 1.538(13)
C38 H38A 0.9900
C38 H38B 0.9900
C39 H39A 0.9800
C39 H39B 0.9800
C39 H39C 0.9800
C338 C13 1.519(16)
C338 C339 1.532(18)
C338 H33A 0.9900
C338 H33B 0.9900
C339 H33C 0.9800
C339 H33D 0.9800
C339 H33E 0.9800
C54 C30 1.506(9)
C54 C55 1.546(11)
C54 H54A 0.9900
C54 H54B 0.9900
C55 H55A 0.9800
C55 H55B 0.9800
C55 H55C 0.9800
C354 C30 1.51(2)
C354 C355 1.55(2)
C354 H35A 0.9900
C354 H35B 0.9900
C355 H35C 0.9800
C355 H35D 0.9800
C355 H35E 0.9800
Sb5 F30 1.861(4)
Sb5 F28 1.866(4)
Sb5 F26 1.866(4)
Sb5 F29 1.883(4)
Sb5 F25 1.887(4)
Sb5 F27 1.887(4)
Sb50 F300 1.861(18)
Sb50 F280 1.865(17)
Sb50 F260 1.868(18)
Sb50 F290 1.875(18)
Sb50 F250 1.883(18)
Sb50 F270 1.896(18)
C32 C8 1.509(8)
C32 C33 1.543(10)
C32 H32A 0.9900
C32 H32B 0.9900
C33 H33F 0.9800
C33 H33G 0.9800
C33 H33H 0.9800
C332 C8 1.505(19)
C332 C333 1.552(19)
C332 H33I 0.9900
C332 H33J 0.9900
C333 H33K 0.9800
C333 H33L 0.9800
C333 H33M 0.9800
C36 C12 1.504(11)
C36 C37 1.522(17)
C36 H36A 0.9900
C36 H36B 0.9900
C37 H37A 0.9800
C37 H37B 0.9800
C37 H37C 0.9800
C336 C12 1.50(2)
C336 C337 1.54(2)
C336 H33N 0.9900
C336 H33O 0.9900
C337 H33P 0.9800
C337 H33Q 0.9800
C337 H33R 0.9800
C34 C9 1.497(7)
C34 C35 1.522(8)
C34 H34A 0.9900
C34 H34B 0.9900
C35 H35F 0.9800
C35 H35G 0.9800
C35 H35H 0.9800
C334 C9 1.50(2)
C334 C335 1.54(2)
C334 H33S 0.9900
C334 H33T 0.9900
C335 H33U 0.9800
C335 H33V 0.9800
C335 H33W 0.9800
C46 C22 1.507(14)
C46 C47 1.515(16)
C46 H46A 0.9900
C46 H46B 0.9900
C47 H47A 0.9800
C47 H47B 0.9800
C47 H47C 0.9800
C346 C22 1.501(17)
C346 C347 1.518(17)
C346 H34C 0.9900
C346 H34D 0.9900
C347 H34E 0.9800
C347 H34F 0.9800
C347 H34G 0.9800
C48 C25 1.506(14)
C48 C49 1.541(15)
C48 H48A 0.9900
C48 H48B 0.9900
C49 H49A 0.9800
C49 H49B 0.9800
C49 H49C 0.9800
C348 C25 1.504(18)
C348 C349 1.538(18)
C348 H34H 0.9900
C348 H34I 0.9900
C349 H34J 0.9800
C349 H34K 0.9800
C349 H34L 0.9800
Sb1 F2 1.859(4)
Sb1 F4 1.867(4)
Sb1 F6 1.867(4)
Sb1 F5 1.872(4)
Sb1 F1 1.877(4)
Sb1 F3 1.881(4)
Sb2 F9 1.801(6)
Sb2 F8 1.836(4)
Sb2 F7 1.861(5)
Sb2 F12 1.867(4)
Sb2 F10 1.879(5)
Sb2 F11 1.904(6)
Sb3 F14 1.738(8)
Sb3 F18 1.837(5)
Sb3 F13 1.847(4)
Sb3 F16 1.855(6)
Sb3 F15 1.861(4)
Sb3 F17 1.863(5)
Sb4 F23 1.851(4)
Sb4 F21 1.867(4)
Sb4 F19 1.868(4)
Sb4 F24 1.869(4)
Sb4 F20 1.871(4)
Sb4 F22 1.873(4)
Sb6 F35 1.862(3)
Sb6 F32 1.870(3)
Sb6 F36 1.874(4)
Sb6 F33 1.878(3)
Sb6 F31 1.878(3)
Sb6 F34 1.878(3)
Cl1 C137 1.762(10)
Cl2 C137 1.702(10)
Cl3 C137 1.784(11)
Cl4 C138 1.746(9)
Cl5 C138 1.770(8)
Cl6 C138 1.730(9)
O2 C130 1.366(7)
O2 C136 1.421(8)
N1 C10 1.355(7)
N1 C1 1.382(6)
N1 C7 1.411(6)
N2 C14 1.397(7)
N2 C11 1.406(7)
N2 C2 1.407(7)
N3 C16 1.393(7)
N3 C19 1.413(7)
N3 C3 1.426(6)
N4 C4 1.364(6)
N4 C20 1.379(6)
N4 C23 1.408(7)
N5 C5 1.367(6)
N5 C24 1.382(6)
N5 C27 1.399(6)
N6 C6 1.373(6)
N6 C31 1.377(6)
N6 C28 1.405(6)
N7 C71 1.356(7)
N7 C62 1.377(7)
N7 C68 1.400(7)
N8 C75 1.401(7)
N8 C72 1.406(7)
N8 C63 1.415(7)
N9 C80 1.391(6)
N9 C77 1.403(7)
N9 C64 1.408(6)
N10 C81 1.364(6)
N10 C65 1.375(6)
N10 C84 1.399(7)
N11 C66 1.369(7)
N11 C85 1.372(7)
N11 C88 1.408(7)
N12 C67 1.372(7)
N12 C92 1.385(7)
N12 C89 1.396(7)
C1 C6 1.383(7)
C1 C2 1.410(7)
C2 C3 1.407(7)
C3 C4 1.400(7)
C4 C5 1.389(7)
C5 C6 1.347(7)
C7 C31 1.410(7)
C7 C8 1.413(7)
C8 C9 1.395(8)
C9 C10 1.445(7)
C10 C11 1.410(7)
C11 C12 1.414(8)
C12 C13 1.372(8)
C13 C14 1.455(8)
C14 C15 1.404(8)
C15 C16 1.389(8)
C15 C56 1.517(8)
C16 C17 1.445(8)
C17 C18 1.371(8)
C17 C40 1.515(8)
C18 C19 1.400(8)
C18 C42 1.503(8)
C19 C20 1.395(8)
C20 C21 1.442(8)
C21 C22 1.376(8)
C21 C44 1.503(8)
C22 C23 1.432(7)
C23 C24 1.417(7)
C24 C25 1.438(7)
C25 C26 1.383(8)
C26 C27 1.445(7)
C26 C50 1.479(8)
C27 C28 1.400(7)
C28 C29 1.438(7)
C29 C30 1.384(8)
C29 C52 1.495(8)
C30 C31 1.447(7)
C40 C41 1.536(10)
C40 H40A 0.9900
C40 H40B 0.9900
C41 H41A 0.9800
C41 H41B 0.9800
C41 H41C 0.9800
C42 C43 1.539(9)
C42 H42A 0.9900
C42 H42B 0.9900
C43 H43A 0.9800
C43 H43B 0.9800
C43 H43C 0.9800
C44 C45 1.542(9)
C44 H44A 0.9900
C44 H44B 0.9900
C45 H45A 0.9800
C45 H45B 0.9800
C45 H45C 0.9800
C50 C51 1.526(11)
C50 H50A 0.9900
C50 H50B 0.9900
C51 H51A 0.9800
C51 H51B 0.9800
C51 H51C 0.9800
C52 C53 1.538(10)
C52 H52A 0.9900
C52 H52B 0.9900
C53 H53A 0.9800
C53 H53B 0.9800
C53 H53C 0.9800
C56 C61 1.377(9)
C56 C57 1.384(9)
C57 C58 1.390(9)
C57 H57 0.9500
C58 C59 1.360(11)
C58 H58 0.9500
C59 C60 1.367(10)
C59 H59 0.9500
C60 C61 1.389(8)
C60 H60 0.9500
C61 H61 0.9500
C62 C67 1.368(8)
C62 C63 1.401(7)
C63 C64 1.404(7)
C64 C65 1.409(7)
C65 C66 1.376(7)
C66 C67 1.361(7)
C68 C92 1.412(8)
C68 C69 1.438(8)
C69 C70 1.382(8)
C69 C93 1.508(8)
C70 C71 1.435(7)
C70 C95 1.496(8)
C71 C72 1.422(8)
C72 C73 1.411(8)
C73 C74 1.382(8)
C73 C97 1.494(8)
C74 C75 1.441(8)
C74 C99 1.513(8)
C75 C76 1.398(7)
C76 C77 1.406(7)
C76 C117 1.500(7)
C77 C78 1.447(7)
C78 C79 1.384(7)
C78 C101 1.508(7)
C79 C80 1.415(7)
C79 C103 1.491(7)
C80 C81 1.418(7)
C81 C82 1.444(7)
C82 C83 1.395(7)
C82 C105 1.494(7)
C83 C84 1.422(7)
C83 C107 1.510(7)
C84 C85 1.416(7)
C85 C86 1.441(7)
C86 C87 1.386(8)
C86 C109 1.501(8)
C87 C88 1.447(8)
C87 C111 1.503(8)
C88 C89 1.397(8)
C89 C90 1.451(8)
C90 C91 1.368(8)
C90 C113 1.488(8)
C91 C92 1.433(8)
C91 C115 1.495(8)
C93 C94 1.539(9)
C93 H93A 0.9900
C93 H93B 0.9900
C94 H94A 0.9800
C94 H94B 0.9800
C94 H94C 0.9800
C95 C96 1.535(9)
C95 H95A 0.9900
C95 H95B 0.9900
C96 H96A 0.9800
C96 H96B 0.9800
C96 H96C 0.9800
C97 C98 1.532(10)
C97 H97A 0.9900
C97 H97B 0.9900
C98 H98A 0.9800
C98 H98B 0.9800
C98 H98C 0.9800
C99 C100 1.542(9)
C99 H99A 0.9900
C99 H99B 0.9900
C100 H10A 0.9800
C100 H10B 0.9800
C100 H10C 0.9800
C101 C102 1.514(9)
C101 H10D 0.9900
C101 H10E 0.9900
C102 H10F 0.9800
C102 H10G 0.9800
C102 H10H 0.9800
C103 C104 1.540(8)
C103 H10I 0.9900
C103 H10J 0.9900
C104 H10K 0.9800
C104 H10L 0.9800
C104 H10M 0.9800
C105 C106 1.531(8)
C105 H10N 0.9900
C105 H10O 0.9900
C106 H10P 0.9800
C106 H10Q 0.9800
C106 H10R 0.9800
C107 C108 1.523(8)
C107 H10S 0.9900
C107 H10T 0.9900
C108 H10U 0.9800
C108 H10V 0.9800
C108 H10W 0.9800
C109 C110 1.527(9)
C109 H100 0.9900
C109 H101 0.9900
C110 H11A 0.9800
C110 H11B 0.9800
C110 H11C 0.9800
C111 C112 1.530(9)
C111 H11D 0.9900
C111 H11E 0.9900
C112 H11F 0.9800
C112 H11G 0.9800
C112 H11H 0.9800
C113 C114 1.488(9)
C113 H11I 0.9900
C113 H11J 0.9900
C114 H11K 0.9800
C114 H11L 0.9800
C114 H11M 0.9800
C115 C116 1.527(9)
C115 H11N 0.9900
C115 H11O 0.9900
C116 H11P 0.9800
C116 H11Q 0.9800
C116 H11R 0.9800
C117 C122 1.392(8)
C117 C118 1.394(8)
C118 C119 1.389(8)
C118 H118 0.9500
C119 C120 1.386(9)
C119 H119 0.9500
C120 C121 1.382(9)
C120 H120 0.9500
C121 C122 1.391(8)
C121 H121 0.9500
C122 H122 0.9500
C130 C131 1.379(9)
C130 C135 1.393(8)
C131 C132 1.383(10)
C131 H131 0.9500
C132 C133 1.362(11)
C132 H132 0.9500
C133 C134 1.384(11)
C133 H133 0.9500
C134 C135 1.370(9)
C134 H134 0.9500
C135 H135 0.9500
C136 H13A 0.9800
C136 H13B 0.9800
C136 H13C 0.9800
C137 H137 1.0000
C138 H138 1.0000

loop_
_geom_torsion_atom_site_label_1
_geom_torsion_atom_site_label_2
_geom_torsion_atom_site_label_3
_geom_torsion_atom_site_label_4
_geom_torsion
C129 O1 C123 C124 177.5(11)
C129 O1 C123 C128 -1.3(14)
O1 C123 C124 C125 179.9(11)
C128 C123 C124 C125 -1.3(15)
C123 C124 C125 C126 1.1(18)
C124 C125 C126 C127 -0.8(19)
C125 C126 C127 C128 1(2)
C126 C127 C128 C123 -0.8(18)
O1 C123 C128 C127 179.8(9)
C124 C123 C128 C127 1.1(15)
C229 O10 C223 C224 176(3)
C229 O10 C223 C228 -7(3)
O10 C223 C224 C225 179(2)
C228 C223 C224 C225 2(3)
C223 C224 C225 C226 0(4)
C224 C225 C226 C227 2(5)
C225 C226 C227 C228 -7(5)
C226 C227 C228 C223 9(5)
O10 C223 C228 C227 176(2)
C224 C223 C228 C227 -7(4)
C10 N1 C1 C6 179.8(5)
C7 N1 C1 C6 3.1(7)
C10 N1 C1 C2 0.8(8)
C7 N1 C1 C2 -175.8(5)
C14 N2 C2 C3 5.0(9)
C11 N2 C2 C3 175.2(5)
C14 N2 C2 C1 -171.5(5)
C11 N2 C2 C1 -1.4(7)
N1 C1 C2 N2 -4.5(7)
C6 C1 C2 N2 176.6(5)
N1 C1 C2 C3 178.6(5)
C6 C1 C2 C3 -0.3(8)
N2 C2 C3 C4 -174.3(5)
C1 C2 C3 C4 2.1(7)
N2 C2 C3 N3 9.0(9)
C1 C2 C3 N3 -174.5(5)
C16 N3 C3 C4 -169.7(5)
C19 N3 C3 C4 -5.1(7)
C16 N3 C3 C2 7.1(9)
C19 N3 C3 C2 171.7(5)
C20 N4 C4 C5 -174.7(5)
C23 N4 C4 C5 2.4(7)
C20 N4 C4 C3 5.1(8)
C23 N4 C4 C3 -177.8(5)
C2 C3 C4 N4 178.8(5)
N3 C3 C4 N4 -4.1(7)
C2 C3 C4 C5 -1.4(8)
N3 C3 C4 C5 175.7(4)
C24 N5 C5 C6 -179.3(5)
C27 N5 C5 C6 4.6(7)
C24 N5 C5 C4 0.7(7)
C27 N5 C5 C4 -175.5(5)
N4 C4 C5 C6 178.4(4)
C3 C4 C5 C6 -1.3(8)
N4 C4 C5 N5 -1.5(7)
C3 C4 C5 N5 178.7(5)
N5 C5 C6 N6 -1.6(7)
C4 C5 C6 N6 178.5(4)
N5 C5 C6 C1 -176.9(4)
C4 C5 C6 C1 3.2(7)
C31 N6 C6 C5 -177.4(5)
C28 N6 C6 C5 -4.4(7)
C31 N6 C6 C1 -2.2(7)
C28 N6 C6 C1 170.8(5)
N1 C1 C6 C5 178.6(4)
C2 C1 C6 C5 -2.4(8)
N1 C1 C6 N6 3.4(7)
C2 C1 C6 N6 -177.6(5)
C10 N1 C7 C31 172.4(5)
C1 N1 C7 C31 -10.6(7)
C10 N1 C7 C8 -5.8(6)
C1 N1 C7 C8 171.2(5)
C31 C7 C8 C9 -174.5(6)
N1 C7 C8 C9 3.1(6)
C31 C7 C8 C332 -9(3)
N1 C7 C8 C332 168(2)
C31 C7 C8 C32 16.2(12)
N1 C7 C8 C32 -166.2(7)
C333 C332 C8 C9 68(4)
C333 C332 C8 C7 -96(4)
C33 C32 C8 C9 82.3(9)
C33 C32 C8 C7 -109.9(8)
C7 C8 C9 C10 0.4(6)
C332 C8 C9 C10 -167(2)
C32 C8 C9 C10 170.0(8)
C7 C8 C9 C34 -170.2(5)
C7 C8 C9 C334 -148(8)
C35 C34 C9 C8 111.5(7)
C35 C34 C9 C10 -57.3(8)
C335 C334 C9 C8 -114(11)
C335 C334 C9 C10 107(12)
C1 N1 C10 C11 8.5(8)
C7 N1 C10 C11 -174.4(5)
C1 N1 C10 C9 -171.0(5)
C7 N1 C10 C9 6.1(6)
C8 C9 C10 N1 -3.9(6)
C34 C9 C10 N1 166.4(6)
C334 C9 C10 N1 137(9)
C8 C9 C10 C11 176.7(6)
C34 C9 C10 C11 -13.0(11)
C334 C9 C10 C11 -43(9)
C14 N2 C11 C10 -177.2(5)
C2 N2 C11 C10 10.8(8)
C14 N2 C11 C12 6.3(6)
C2 N2 C11 C12 -165.7(5)
N1 C10 C11 N2 -14.0(8)
C9 C10 C11 N2 165.3(6)
N1 C10 C11 C12 161.5(6)
C9 C10 C11 C12 -19.2(11)
N2 C11 C12 C13 -1.6(7)
C10 C11 C12 C13 -177.5(6)
N2 C11 C12 C36 166.9(8)
C10 C11 C12 C36 -9.0(13)
N2 C11 C12 C336 169(2)
C10 C11 C12 C336 -7(2)
C37 C36 C12 C13 108.7(16)
C37 C36 C12 C11 -58.3(17)
C337 C336 C12 C13 62(7)
C337 C336 C12 C11 -107(6)
C11 C12 C13 C14 -3.5(7)
C36 C12 C13 C14 -172.6(9)
C336 C12 C13 C14 -174(3)
C11 C12 C13 C338 -172.3(12)
C11 C12 C13 C38 160.4(7)
C339 C338 C13 C12 -105.8(17)
C339 C338 C13 C14 87.1(19)
C39 C38 C13 C12 77.3(12)
C39 C38 C13 C14 -122.7(10)
C11 N2 C14 C15 164.8(6)
C2 N2 C14 C15 -24.0(9)
C11 N2 C14 C13 -8.3(6)
C2 N2 C14 C13 162.9(5)
C12 C13 C14 N2 7.3(7)
C338 C13 C14 N2 176.6(11)
C38 C13 C14 N2 -154.6(8)
C12 C13 C14 C15 -165.5(6)
C338 C13 C14 C15 3.7(14)
C38 C13 C14 C15 32.5(12)
N2 C14 C15 C16 13.3(10)
C13 C14 C15 C16 -175.0(6)
N2 C14 C15 C56 -166.2(5)
C13 C14 C15 C56 5.4(9)
C14 C15 C16 N3 16.7(10)
C56 C15 C16 N3 -163.8(5)
C14 C15 C16 C17 -171.4(6)
C56 C15 C16 C17 8.1(9)
C19 N3 C16 C15 166.6(5)
C3 N3 C16 C15 -27.1(9)
C19 N3 C16 C17 -6.7(6)
C3 N3 C16 C17 159.6(5)
C15 C16 C17 C18 -166.5(6)
N3 C16 C17 C18 6.6(7)
C15 C16 C17 C40 26.4(10)
N3 C16 C17 C40 -160.4(6)
C16 C17 C18 C19 -3.9(7)
C40 C17 C18 C19 164.4(6)
C16 C17 C18 C42 -176.1(5)
C40 C17 C18 C42 -7.8(9)
C17 C18 C19 C20 -176.0(6)
C42 C18 C19 C20 -4.5(11)
C17 C18 C19 N3 -0.2(7)
C42 C18 C19 N3 171.3(6)
C16 N3 C19 C20 -179.1(5)
C3 N3 C19 C20 13.5(8)
C16 N3 C19 C18 4.4(6)
C3 N3 C19 C18 -162.9(5)
C4 N4 C20 C19 3.4(7)
C23 N4 C20 C19 -174.0(5)
C4 N4 C20 C21 -177.4(5)
C23 N4 C20 C21 5.1(6)
C18 C19 C20 N4 163.1(6)
N3 C19 C20 N4 -12.3(8)
C18 C19 C20 C21 -15.7(12)
N3 C19 C20 C21 168.9(6)
N4 C20 C21 C22 -3.6(6)
C19 C20 C21 C22 175.3(6)
N4 C20 C21 C44 172.0(5)
C19 C20 C21 C44 -9.0(11)
C20 C21 C22 C23 0.9(7)
C44 C21 C22 C23 -175.0(5)
C20 C21 C22 C346 -173.3(17)
C44 C21 C22 C346 10.9(19)
C20 C21 C22 C46 168.7(16)
C44 C21 C22 C46 -7.2(17)
C347 C346 C22 C21 -93(3)
C347 C346 C22 C23 94(3)
C47 C46 C22 C21 -86(2)
C47 C46 C22 C23 79(3)
C4 N4 C23 C24 -2.3(7)
C20 N4 C23 C24 175.1(5)
C4 N4 C23 C22 178.0(5)
C20 N4 C23 C22 -4.6(6)
C21 C22 C23 N4 2.2(6)
C346 C22 C23 N4 176.0(18)
C46 C22 C23 N4 -164.7(17)
C21 C22 C23 C24 -177.5(6)
C346 C22 C23 C24 -4(2)
C46 C22 C23 C24 16(2)
C5 N5 C24 C23 -0.5(7)
C27 N5 C24 C23 176.0(4)
C5 N5 C24 C25 -178.5(5)
C27 N5 C24 C25 -2.0(6)
N4 C23 C24 N5 1.1(7)
C22 C23 C24 N5 -179.3(6)
N4 C23 C24 C25 178.4(6)
C22 C23 C24 C25 -2.1(12)
N5 C24 C25 C26 1.9(6)
C23 C24 C25 C26 -175.5(6)
N5 C24 C25 C348 178.5(19)
C23 C24 C25 C348 1(2)
N5 C24 C25 C48 -172.7(14)
C23 C24 C25 C48 9.9(17)
C349 C348 C25 C26 -93(4)
C349 C348 C25 C24 91(4)
C49 C48 C25 C26 -99(3)
C49 C48 C25 C24 75(3)
C24 C25 C26 C27 -1.2(6)
C348 C25 C26 C27 -178.1(18)
C48 C25 C26 C27 173.3(14)
C24 C25 C26 C50 179.6(6)
C348 C25 C26 C50 2.7(19)
C48 C25 C26 C50 -5.9(16)
C5 N5 C27 C28 -1.5(7)
C24 N5 C27 C28 -178.1(5)
C5 N5 C27 C26 177.9(5)
C24 N5 C27 C26 1.4(6)
C25 C26 C27 N5 -0.1(6)
C50 C26 C27 N5 179.1(6)
C25 C26 C27 C28 179.2(6)
C50 C26 C27 C28 -1.6(11)
N5 C27 C28 N6 -4.2(7)
C26 C27 C28 N6 176.7(6)
N5 C27 C28 C29 174.9(6)
C26 C27 C28 C29 -4.2(12)
C6 N6 C28 C27 7.3(7)
C31 N6 C28 C27 -179.0(5)
C6 N6 C28 C29 -172.1(4)
C31 N6 C28 C29 1.6(6)
C27 C28 C29 C30 180.0(6)
N6 C28 C29 C30 -0.8(6)
C27 C28 C29 C52 -5.7(11)
N6 C28 C29 C52 173.4(6)
C28 C29 C30 C31 -0.2(6)
C52 C29 C30 C31 -174.7(6)
C28 C29 C30 C54 176.0(6)
C52 C29 C30 C54 1.5(10)
C28 C29 C30 C354 161.6(16)
C52 C29 C30 C354 -12.9(18)
C55 C54 C30 C29 -86.7(11)
C55 C54 C30 C31 88.8(10)
C355 C354 C30 C29 100(4)
C355 C354 C30 C31 -102(3)
C6 N6 C31 C7 -5.5(7)
C28 N6 C31 C7 -179.1(5)
C6 N6 C31 C30 171.9(5)
C28 N6 C31 C30 -1.7(6)
N1 C7 C31 N6 11.2(7)
C8 C7 C31 N6 -171.4(6)
N1 C7 C31 C30 -165.1(6)
C8 C7 C31 C30 12.3(12)
C29 C30 C31 N6 1.1(6)
C54 C30 C31 N6 -174.9(6)
C354 C30 C31 N6 -159.7(17)
C29 C30 C31 C7 177.7(6)
C54 C30 C31 C7 1.6(11)
C354 C30 C31 C7 16.9(19)
C18 C17 C40 C41 -85.0(7)
C16 C17 C40 C41 80.6(8)
C17 C18 C42 C43 -79.2(8)
C19 C18 C42 C43 110.4(7)
C22 C21 C44 C45 -78.0(8)
C20 C21 C44 C45 107.0(7)
C25 C26 C50 C51 95.5(7)
C27 C26 C50 C51 -83.6(8)
C30 C29 C52 C53 96.3(7)
C28 C29 C52 C53 -77.2(8)
C16 C15 C56 C61 69.9(8)
C14 C15 C56 C61 -110.5(7)
C16 C15 C56 C57 -106.1(7)
C14 C15 C56 C57 73.5(8)
C61 C56 C57 C58 -0.8(11)
C15 C56 C57 C58 175.2(7)
C56 C57 C58 C59 1.1(12)
C57 C58 C59 C60 -0.3(12)
C58 C59 C60 C61 -0.8(11)
C57 C56 C61 C60 -0.3(10)
C15 C56 C61 C60 -176.2(6)
C59 C60 C61 C56 1.1(10)
C71 N7 C62 C67 176.3(5)
C68 N7 C62 C67 -6.8(7)
C71 N7 C62 C63 -6.0(8)
C68 N7 C62 C63 170.9(5)
C67 C62 C63 C64 1.9(8)
N7 C62 C63 C64 -175.7(5)
C67 C62 C63 N8 -175.7(5)
N7 C62 C63 N8 6.8(7)
C75 N8 C63 C62 166.8(5)
C72 N8 C63 C62 6.2(7)
C75 N8 C63 C64 -10.5(8)
C72 N8 C63 C64 -171.1(5)
C62 C63 C64 N9 172.0(5)
N8 C63 C64 N9 -10.8(8)
C62 C63 C64 C65 -4.0(7)
N8 C63 C64 C65 173.2(5)
C80 N9 C64 C63 -172.0(5)
C77 N9 C64 C63 -2.2(8)
C80 N9 C64 C65 4.1(7)
C77 N9 C64 C65 173.9(5)
C81 N10 C65 C66 176.9(4)
C84 N10 C65 C66 -7.9(7)
C81 N10 C65 C64 -3.4(7)
C84 N10 C65 C64 171.7(5)
C63 C64 C65 N10 -177.9(4)
N9 C64 C65 N10 5.6(7)
C63 C64 C65 C66 1.8(7)
N9 C64 C65 C66 -174.7(4)
C85 N11 C66 C67 178.4(5)
C88 N11 C66 C67 4.9(7)
C85 N11 C66 C65 0.0(7)
C88 N11 C66 C65 -173.5(5)
N10 C65 C66 C67 -177.5(4)
C64 C65 C66 C67 2.9(7)
N10 C65 C66 N11 0.9(7)
C64 C65 C66 N11 -178.7(5)
N11 C66 C67 C62 176.5(5)
C65 C66 C67 C62 -5.1(8)
N11 C66 C67 N12 -3.2(7)
C65 C66 C67 N12 175.2(4)
N7 C62 C67 C66 -179.5(5)
C63 C62 C67 C66 2.8(8)
N7 C62 C67 N12 0.2(7)
C63 C62 C67 N12 -177.5(5)
C92 N12 C67 C66 -176.7(5)
C89 N12 C67 C66 0.7(7)
C92 N12 C67 C62 3.6(8)
C89 N12 C67 C62 -179.0(5)
C71 N7 C68 C92 -173.3(5)
C62 N7 C68 C92 9.5(7)
C71 N7 C68 C69 7.2(6)
C62 N7 C68 C69 -170.0(5)
N7 C68 C69 C70 -4.9(6)
C92 C68 C69 C70 175.7(6)
N7 C68 C69 C93 167.0(5)
C92 C68 C69 C93 -12.5(10)
C68 C69 C70 C71 1.2(6)
C93 C69 C70 C71 -170.9(5)
C68 C69 C70 C95 171.1(5)
C93 C69 C70 C95 -0.9(9)
C62 N7 C71 C72 -7.8(7)
C68 N7 C71 C72 175.0(5)
C62 N7 C71 C70 170.6(5)
C68 N7 C71 C70 -6.6(6)
C69 C70 C71 N7 3.2(6)
C95 C70 C71 N7 -166.3(5)
C69 C70 C71 C72 -178.9(6)
C95 C70 C71 C72 11.6(11)
C75 N8 C72 C73 -7.5(6)
C63 N8 C72 C73 156.7(5)
C75 N8 C72 C71 175.7(5)
C63 N8 C72 C71 -20.1(7)
N7 C71 C72 N8 20.4(7)
C70 C71 C72 N8 -157.4(6)
N7 C71 C72 C73 -155.5(6)
C70 C71 C72 C73 26.7(11)
N8 C72 C73 C74 4.1(6)
C71 C72 C73 C74 -179.6(6)
N8 C72 C73 C97 -164.3(5)
C71 C72 C73 C97 12.0(10)
C72 C73 C74 C75 0.7(6)
C97 C73 C74 C75 168.8(6)
C72 C73 C74 C99 -170.1(5)
C97 C73 C74 C99 -2.0(9)
C72 N8 C75 C76 -166.1(5)
C63 N8 C75 C76 31.4(8)
C72 N8 C75 C74 7.7(6)
C63 N8 C75 C74 -154.9(5)
C73 C74 C75 C76 168.2(5)
C99 C74 C75 C76 -21.6(9)
C73 C74 C75 N8 -5.2(6)
C99 C74 C75 N8 165.0(5)
N8 C75 C76 C77 -15.5(9)
C74 C75 C76 C77 172.1(5)
N8 C75 C76 C117 164.3(5)
C74 C75 C76 C117 -8.1(8)
C80 N9 C77 C76 -163.1(5)
C64 N9 C77 C76 26.0(8)
C80 N9 C77 C78 8.7(5)
C64 N9 C77 C78 -162.2(5)
C75 C76 C77 N9 -18.3(9)
C117 C76 C77 N9 161.9(5)
C75 C76 C77 C78 171.8(5)
C117 C76 C77 C78 -8.0(8)
N9 C77 C78 C79 -5.4(6)
C76 C77 C78 C79 166.2(5)
N9 C77 C78 C101 166.7(5)
C76 C77 C78 C101 -21.8(9)
C77 C78 C79 C80 0.1(6)
C101 C78 C79 C80 -172.5(5)
C77 C78 C79 C103 172.7(5)
C101 C78 C79 C103 0.1(8)
C77 N9 C80 C79 -8.9(6)
C64 N9 C80 C79 162.6(4)
C77 N9 C80 C81 172.4(4)
C64 N9 C80 C81 -16.1(7)
C78 C79 C80 N9 5.3(6)
C103 C79 C80 N9 -167.3(5)
C78 C79 C80 C81 -176.1(5)
C103 C79 C80 C81 11.2(9)
C65 N10 C81 C80 -8.3(7)
C84 N10 C81 C80 176.0(4)
C65 N10 C81 C82 169.6(4)
C84 N10 C81 C82 -6.1(6)
N9 C80 C81 N10 17.6(7)
C79 C80 C81 N10 -160.8(5)
N9 C80 C81 C82 -159.3(6)
C79 C80 C81 C82 22.3(10)
N10 C81 C82 C83 2.9(6)
C80 C81 C82 C83 -179.9(6)
N10 C81 C82 C105 -169.2(5)
C80 C81 C82 C105 7.9(10)
C81 C82 C83 C84 1.1(6)
C105 C82 C83 C84 173.7(5)
C81 C82 C83 C107 -171.6(5)
C105 C82 C83 C107 1.0(8)
C81 N10 C84 C85 -171.0(4)
C65 N10 C84 C85 13.4(7)
C81 N10 C84 C83 6.8(6)
C65 N10 C84 C83 -168.9(5)
C82 C83 C84 N10 -4.6(6)
C107 C83 C84 N10 167.6(5)
C82 C83 C84 C85 172.4(6)
C107 C83 C84 C85 -15.3(10)
C66 N11 C85 C84 5.4(7)
C88 N11 C85 C84 179.5(4)
C66 N11 C85 C86 -172.6(4)
C88 N11 C85 C86 1.5(6)
N10 C84 C85 N11 -11.3(7)
C83 C84 C85 N11 171.9(6)
N10 C84 C85 C86 165.8(6)
C83 C84 C85 C86 -11.0(12)
N11 C85 C86 C87 -2.2(6)
C84 C85 C86 C87 -179.5(6)
N11 C85 C86 C109 167.5(5)
C84 C85 C86 C109 -9.8(10)
C85 C86 C87 C88 2.1(6)
C109 C86 C87 C88 -167.9(5)
C85 C86 C87 C111 -179.1(5)
C109 C86 C87 C111 10.9(9)
C66 N11 C88 C89 -3.7(7)
C85 N11 C88 C89 -177.9(5)
C66 N11 C88 C87 173.9(4)
C85 N11 C88 C87 -0.3(6)
C86 C87 C88 C89 175.6(6)
C111 C87 C88 C89 -3.2(11)
C86 C87 C88 N11 -1.1(6)
C111 C87 C88 N11 -179.9(5)
C67 N12 C89 C88 0.4(8)
C92 N12 C89 C88 178.0(5)
C67 N12 C89 C90 -177.7(5)
C92 N12 C89 C90 0.0(6)
N11 C88 C89 N12 1.0(7)
C87 C88 C89 N12 -175.4(6)
N11 C88 C89 C90 178.1(6)
C87 C88 C89 C90 1.7(12)
N12 C89 C90 C91 -2.1(6)
C88 C89 C90 C91 -179.5(6)
N12 C89 C90 C113 177.2(6)
C88 C89 C90 C113 -0.1(11)
C89 C90 C91 C92 3.4(6)
C113 C90 C91 C92 -176.0(5)
C89 C90 C91 C115 -174.7(5)
C113 C90 C91 C115 5.9(9)
C67 N12 C92 C68 -1.0(7)
C89 N12 C92 C68 -178.6(4)
C67 N12 C92 C91 179.7(5)
C89 N12 C92 C91 2.0(6)
N7 C68 C92 N12 -5.2(7)
C69 C68 C92 N12 174.2(6)
N7 C68 C92 C91 173.9(6)
C69 C68 C92 C91 -6.7(12)
C90 C91 C92 N12 -3.3(6)
C115 C91 C92 N12 174.8(5)
C90 C91 C92 C68 177.5(6)
C115 C91 C92 C68 -4.3(11)
C70 C69 C93 C94 104.1(7)
C68 C69 C93 C94 -66.6(8)
C69 C70 C95 C96 77.5(8)
C71 C70 C95 C96 -114.6(7)
C74 C73 C97 C98 -94.6(7)
C72 C73 C97 C98 71.7(8)
C73 C74 C99 C100 98.0(7)
C75 C74 C99 C100 -71.0(8)
C79 C78 C101 C102 91.3(7)
C77 C78 C101 C102 -79.7(7)
C78 C79 C103 C104 -111.1(6)
C80 C79 C103 C104 60.2(7)
C83 C82 C105 C106 -114.9(6)
C81 C82 C105 C106 56.1(8)
C82 C83 C107 C108 -78.6(7)
C84 C83 C107 C108 110.1(7)
C87 C86 C109 C110 93.9(7)
C85 C86 C109 C110 -74.3(7)
C86 C87 C111 C112 -87.2(7)
C88 C87 C111 C112 91.4(7)
C91 C90 C113 C114 -87.5(8)
C89 C90 C113 C114 93.2(8)
C90 C91 C115 C116 104.1(7)
C92 C91 C115 C116 -73.7(8)
C75 C76 C117 C122 110.1(6)
C77 C76 C117 C122 -70.0(7)
C75 C76 C117 C118 -74.4(7)
C77 C76 C117 C118 105.4(6)
C122 C117 C118 C119 1.7(8)
C76 C117 C118 C119 -173.8(5)
C117 C118 C119 C120 -2.1(9)
C118 C119 C120 C121 0.9(10)
C119 C120 C121 C122 0.8(10)
C120 C121 C122 C117 -1.3(9)
C118 C117 C122 C121 0.1(9)
C76 C117 C122 C121 175.5(5)
C136 O2 C130 C131 170.6(6)
C136 O2 C130 C135 -10.3(9)
O2 C130 C131 C132 179.5(6)
C135 C130 C131 C132 0.4(9)
C130 C131 C132 C133 0.0(10)
C131 C132 C133 C134 -0.4(11)
C132 C133 C134 C135 0.3(11)
C133 C134 C135 C130 0.1(10)
O2 C130 C135 C134 -179.5(6)
C131 C130 C135 C134 -0.4(9)
